data_4315315
loop_
_publ_author_name
'Dmitri V. Konarev'
'Salavat S. Khasanov'
'Guzeliya R. Mukhamadieva'
'Leokadia V. Zorina'
'Akihiro Otsuka'
'Hideki Yamochi'
'Gunzi Saito'
'Rimma N. Lyubovskaya'

_publ_contact_author_address
;
Institute of Problems of Chemical Physics, RAS,
Chernogolovka, 142432, Russia
;
_publ_contact_author_email konarev@icp.ac.ru
_publ_contact_author_name 'Konarev, Dmitri V.'
_publ_section_title
;
 Magnetic and Structural Transitions at Dimerization of C60. -in Ionic
 Fullerene Complexes with Metalloporphyrins:
 {(TMP+)2.MIITPP}.(C60-)2.(C6H4Cl2)2.(C6H5CN)2 (M = Zn and Mn)
;
_journal_name_full 'Inorganic Chemistry'
_journal_page_first 3881
_journal_page_last 3887
_journal_paper_doi 10.1021/ic100061e
_journal_volume 49
_journal_year 2010
_chemical_formula_moiety '(C60)2, C44 H28 N4 Mn1, (C7 H17 N2)2, (C6 H4 CL2)2, (C7 H5 N1)2'
_chemical_formula_sum 'C204 H80 Cl4 Mn N10'
_chemical_formula_weight 2867.52
_chemical_name_systematic
;
 ?
;
_space_group_IT_number 15
_symmetry_cell_setting monoclinic
_symmetry_space_group_name_Hall '-C 2yc'
_symmetry_space_group_name_H-M 'C 1 2/c 1'
_atom_sites_solution_hydrogens geom
_atom_sites_solution_primary direct
_atom_sites_solution_secondary difmap
_audit_creation_date
;
'Tue Dec 15 15:27:26 2009'
;
_audit_creation_method
;
CrysAlisPro, Oxford Diffraction Ltd.,
Version 1.171.33.48 (release 15-09-2009 CrysAlis171 .NET)
(compiled Sep 15 2009,11:49:04)
;
_cell_angle_alpha 90.00
_cell_angle_beta 110.348(8)
_cell_angle_gamma 90.00
_cell_formula_units_Z 4
_cell_length_a 28.5555(19)
_cell_length_b 15.3559(11)
_cell_length_c 30.951(2)
_cell_measurement_reflns_used 15366
_cell_measurement_temperature 270(2)
_cell_measurement_theta_max 29.6773
_cell_measurement_theta_min 2.8096
_cell_volume 12725.0(16)
_computing_cell_refinement
;
CrysAlisPro, Oxford Diffraction Ltd.,
Version 1.171.33.48 (release 15-09-2009 CrysAlis171 .NET)
(compiled Sep 15 2009,11:49:04)
;
_computing_data_collection
;
CrysAlisPro, Oxford Diffraction Ltd.,
Version 1.171.33.48 (release 15-09-2009 CrysAlis171 .NET)
(compiled Sep 15 2009,11:49:04)
;
_computing_data_reduction
;
CrysAlisPro, Oxford Diffraction Ltd.,
Version 1.171.33.48 (release 15-09-2009 CrysAlis171 .NET)
(compiled Sep 15 2009,11:49:04)
;
_computing_molecular_graphics 'WinGX (L.J. Farrugia, 1999)'
_computing_publication_material 'WinGX (L.J. Farrugia, 1999)'
_computing_structure_refinement 'SHELXL-97 (Sheldrick, 2008)'
_computing_structure_solution 'SIR-92 (A. Altomare et al, 1993)'
_diffrn_ambient_temperature 270(2)
_diffrn_detector_area_resol_mean 10.4752
_diffrn_measured_fraction_theta_full 0.977
_diffrn_measured_fraction_theta_max 0.977
_diffrn_measurement_device_type 'Xcalibur, Ruby, Gemini'
_diffrn_measurement_method '\w scans'
_diffrn_radiation_monochromator graphite
_diffrn_radiation_source 'Enhance (Mo) X-ray Source'
_diffrn_radiation_type 'Mo K\a'
_diffrn_radiation_wavelength 0.7107
_diffrn_reflns_av_R_equivalents 0.0466
_diffrn_reflns_av_sigmaI/netI 0.0351
_diffrn_reflns_limit_h_max 36
_diffrn_reflns_limit_h_min -37
_diffrn_reflns_limit_k_max 20
_diffrn_reflns_limit_k_min -19
_diffrn_reflns_limit_l_max 41
_diffrn_reflns_limit_l_min -41
_diffrn_reflns_number 85067
_diffrn_reflns_theta_full 28.28
_diffrn_reflns_theta_max 28.28
_diffrn_reflns_theta_min 2.81
_exptl_absorpt_coefficient_mu 0.262
_exptl_absorpt_correction_T_max 0.97
_exptl_absorpt_correction_T_min 0.90
_exptl_absorpt_correction_type multi-scan
_exptl_absorpt_process_details
;
CrysAlisPro, Oxford Diffraction Ltd.,
Version 1.171.33.48 (release 15-09-2009 CrysAlis171 .NET)
(compiled Sep 15 2009,11:49:04)
Empirical absorption correction using spherical harmonics,
 implemented in SCALE3 ABSPACK scaling algorithm.
;
_exptl_crystal_colour black
_exptl_crystal_density_diffrn 1.497
_exptl_crystal_density_method 'not measured'
_exptl_crystal_description prism
_exptl_crystal_F_000 5868
_exptl_crystal_size_max 0.40
_exptl_crystal_size_mid 0.30
_exptl_crystal_size_min 0.20
_refine_diff_density_max 0.499
_refine_diff_density_min -0.414
_refine_diff_density_rms 0.056
_refine_ls_extinction_method none
_refine_ls_goodness_of_fit_ref 1.078
_refine_ls_hydrogen_treatment constr
_refine_ls_matrix_type full
_refine_ls_number_parameters 1350
_refine_ls_number_reflns 15450
_refine_ls_number_restraints 2266
_refine_ls_restrained_S_all 1.068
_refine_ls_R_factor_all 0.1338
_refine_ls_R_factor_gt 0.0760
_refine_ls_shift/su_max 0.009
_refine_ls_shift/su_mean 0.000
_refine_ls_structure_factor_coef Fsqd
_refine_ls_weighting_details 'calc w=1/[\s^2^(Fo^2^)+(0.1669P)^2^+0.0315P] where P=(Fo^2^+2Fc^2^)/3'
_refine_ls_weighting_scheme calc
_refine_ls_wR_factor_gt 0.2384
_refine_ls_wR_factor_ref 0.2743
_reflns_number_gt 8103
_reflns_number_total 15450
_reflns_threshold_expression >2\s(I)
_cod_data_source_file ic100061e_si_003.cif
_cod_data_source_block MnTPP_C60_TMP_270K
_cod_original_cell_volume 12725.1(15)
_cod_database_code 4315315

loop_
_symmetry_equiv_pos_as_xyz
'x, y, z'
'-x, y, -z+1/2'
'x+1/2, y+1/2, z'
'-x+1/2, y+1/2, -z+1/2'
'-x, -y, -z'
'x, -y, z-1/2'
'-x+1/2, -y+1/2, -z'
'x+1/2, -y+1/2, z-1/2'

loop_
_atom_site_label
_atom_site_type_symbol
_atom_site_fract_x
_atom_site_fract_y
_atom_site_fract_z
_atom_site_U_iso_or_equiv
_atom_site_adp_type
_atom_site_occupancy
_atom_site_symmetry_multiplicity
_atom_site_calc_flag
_atom_site_refinement_flags
_atom_site_disorder_assembly
_atom_site_disorder_group
Mn Mn -0.01689(2) 0.10725(4) 0.24064(3) 0.0447(2) Uani 0.50 1 d PU . .
N1 N 0.0000 -0.02690(16) 0.2500 0.0496(6) Uani 1 2 d SU . .
N2 N 0.0000 0.23982(16) 0.2500 0.0481(6) Uani 1 2 d SU . .
N3 N 0.02127(7) 0.10599(11) 0.19176(7) 0.0467(4) Uani 1 1 d U . .
C101 C 0.00823(7) -0.16906(13) 0.23200(8) 0.0403(5) Uani 1 1 d U . .
H101 H 0.0154 -0.2184 0.2174 0.048 Uiso 1 1 calc R . .
C102 C 0.01284(8) -0.08012(14) 0.22006(8) 0.0411(5) Uani 1 1 d U . .
C103 C 0.02710(8) -0.05267(14) 0.18279(8) 0.0427(5) Uani 1 1 d U . .
C104 C 0.03004(8) 0.03436(14) 0.16941(8) 0.0432(5) Uani 1 1 d U . .
C105 C 0.04146(8) 0.06210(15) 0.12973(8) 0.0463(5) Uani 1 1 d U . .
H105 H 0.0488 0.0258 0.1085 0.056 Uiso 1 1 calc R . .
C106 C 0.03964(8) 0.14984(15) 0.12870(8) 0.0456(5) Uani 1 1 d U . .
H106 H 0.0454 0.1861 0.1066 0.055 Uiso 1 1 calc R . .
C107 C 0.02723(8) 0.17783(14) 0.16799(8) 0.0435(5) Uani 1 1 d U . .
C108 C 0.02216(8) 0.26429(14) 0.18024(8) 0.0428(5) Uani 1 1 d U . .
C109 C 0.00966(8) 0.29247(14) 0.21832(8) 0.0418(5) Uani 1 1 d U . .
C110 C 0.00602(8) 0.38161(13) 0.23080(8) 0.0434(5) Uani 1 1 d U . .
H110 H 0.0111 0.4310 0.2150 0.052 Uiso 1 1 calc R . .
C111 C 0.04079(8) -0.12351(14) 0.15640(8) 0.0433(5) Uani 1 1 d U . .
C112 C 0.00644(9) -0.18654(16) 0.13303(8) 0.0532(6) Uani 1 1 d U . .
H112 H -0.0272 -0.1814 0.1307 0.064 Uiso 1 1 calc R . .
C113 C 0.02151(11) -0.25677(18) 0.11329(10) 0.0672(7) Uani 1 1 d U . .
H113 H -0.0017 -0.3000 0.0982 0.081 Uiso 1 1 calc R . .
C114 C 0.07044(12) -0.26383(18) 0.11557(10) 0.0671(7) Uani 1 1 d U . .
H114 H 0.0804 -0.3119 0.1020 0.081 Uiso 1 1 calc R . .
C115 C 0.10454(11) -0.20121(17) 0.13744(10) 0.0613(6) Uani 1 1 d U . .
H115 H 0.1377 -0.2055 0.1384 0.074 Uiso 1 1 calc R . .
C116 C 0.08992(9) -0.13192(15) 0.15795(8) 0.0493(5) Uani 1 1 d U . .
H116 H 0.1135 -0.0894 0.1733 0.059 Uiso 1 1 calc R . .
C117 C 0.03258(9) 0.33513(14) 0.15140(8) 0.0479(5) Uani 1 1 d U . .
C118 C -0.00399(12) 0.39180(18) 0.12660(12) 0.0720(8) Uani 1 1 d U . .
H118 H -0.0372 0.3831 0.1249 0.086 Uiso 1 1 calc R . .
C119 C 0.00763(17) 0.4618(2) 0.10396(14) 0.0980(11) Uani 1 1 d U . .
H119 H -0.0176 0.5004 0.0869 0.118 Uiso 1 1 calc R . .
C120 C 0.05642(18) 0.4749(2) 0.10653(14) 0.0979(11) Uani 1 1 d U . .
H120 H 0.0646 0.5231 0.0919 0.118 Uiso 1 1 calc R . .
C121 C 0.09242(14) 0.4178(2) 0.13032(13) 0.0845(9) Uani 1 1 d U . .
H121 H 0.1254 0.4257 0.1312 0.101 Uiso 1 1 calc R . .
C122 C 0.08121(10) 0.34871(18) 0.15321(10) 0.0606(6) Uani 1 1 d U . .
H122 H 0.1067 0.3104 0.1702 0.073 Uiso 1 1 calc R . .
N4 N -0.10740(8) 0.12548(16) 0.19501(8) 0.0629(5) Uani 1 1 d U . .
N5 N -0.12430(8) 0.04931(15) 0.10451(8) 0.0619(5) Uani 1 1 d U . .
C201 C -0.11114(11) -0.00195(18) 0.14846(11) 0.0689(7) Uani 1 1 d U . .
H20A H -0.1261 -0.0600 0.1415 0.083 Uiso 1 1 calc R . .
H20B H -0.0748 -0.0092 0.1614 0.083 Uiso 1 1 calc R . .
C202 C -0.10407(11) 0.1390(2) 0.11688(11) 0.0741(7) Uani 1 1 d U . .
H20C H -0.1151 0.1757 0.0892 0.089 Uiso 1 1 calc R . .
H20D H -0.0675 0.1368 0.1280 0.089 Uiso 1 1 calc R . .
C203 C -0.12846(11) 0.03993(19) 0.18346(10) 0.0676(7) Uani 1 1 d U . .
H20E H -0.1650 0.0441 0.1715 0.081 Uiso 1 1 calc R . .
H20F H -0.1187 0.0038 0.2113 0.081 Uiso 1 1 calc R . .
C204 C -0.12069(12) 0.17917(18) 0.15302(12) 0.0748(7) Uani 1 1 d U . .
H20G H -0.1053 0.2367 0.1610 0.090 Uiso 1 1 calc R . .
H20H H -0.1570 0.1872 0.1407 0.090 Uiso 1 1 calc R . .
C205 C -0.12673(12) 0.1675(3) 0.22788(13) 0.1024(12) Uani 1 1 d U . .
H20I H -0.1180 0.1328 0.2558 0.154 Uiso 1 1 calc R . .
H20J H -0.1628 0.1724 0.2143 0.154 Uiso 1 1 calc R . .
H20K H -0.1122 0.2251 0.2353 0.154 Uiso 1 1 calc R . .
C206 C -0.10038(14) 0.0066(3) 0.07391(14) 0.1113(13) Uani 1 1 d U . .
H20L H -0.1086 0.0389 0.0453 0.167 Uiso 1 1 calc R . .
H20M H -0.1126 -0.0526 0.0673 0.167 Uiso 1 1 calc R . .
H20N H -0.0644 0.0057 0.0893 0.167 Uiso 1 1 calc R . .
C207 C -0.17951(10) 0.0497(2) 0.07886(11) 0.0742(8) Uani 1 1 d U . .
H20O H -0.1875 0.0928 0.0545 0.111 Uiso 1 1 calc R . .
H20P H -0.1968 0.0639 0.0999 0.111 Uiso 1 1 calc R . .
H20Q H -0.1900 -0.0074 0.0656 0.111 Uiso 1 1 calc R . .
C301 C 0.35614(15) 0.2692(3) 0.11838(16) 0.0765(7) Uani 0.790(3) 1 d PDU A 1
C302 C 0.37090(16) 0.1919(3) 0.09966(16) 0.0792(9) Uani 0.790(3) 1 d PDU A 1
C303 C 0.40520(14) 0.1438(3) 0.13696(16) 0.0740(10) Uani 0.790(3) 1 d PDU A 1
C304 C 0.41277(13) 0.1912(3) 0.17922(15) 0.0677(9) Uani 0.790(3) 1 d PDU A 1
C305 C 0.38253(15) 0.2683(3) 0.16785(16) 0.0722(8) Uani 0.790(3) 1 d PDU A 1
C306 C 0.30764(17) 0.2996(3) 0.10078(17) 0.0878(8) Uani 0.790(3) 1 d PDU A 1
C307 C 0.28285(18) 0.3309(3) 0.1312(2) 0.0903(8) Uani 0.790(3) 1 d PDU A 1
C308 C 0.23026(16) 0.3045(3) 0.11217(19) 0.0899(8) Uani 0.790(3) 1 d PDU A 1
C309 C 0.22356(17) 0.2567(3) 0.06974(17) 0.0920(8) Uani 0.790(3) 1 d PDU A 1
C310 C 0.27010(18) 0.2541(3) 0.06296(15) 0.0923(8) Uani 0.790(3) 1 d PDU A 1
C311 C 0.33458(17) 0.1470(4) 0.06327(14) 0.0858(8) Uani 0.790(3) 1 d PDU A 1
C312 C 0.28542(18) 0.1795(4) 0.04567(15) 0.0929(9) Uani 0.790(3) 1 d PDU A 1
C313 C 0.25064(17) 0.1054(3) 0.03352(13) 0.0904(8) Uani 0.790(3) 1 d PDU A 1
C314 C 0.28065(18) 0.0278(4) 0.04614(16) 0.0906(9) Uani 0.790(3) 1 d PDU A 1
C315 C 0.33357(16) 0.0550(3) 0.06437(15) 0.0871(8) Uani 0.790(3) 1 d PDU A 1
C316 C 0.40333(14) 0.0532(3) 0.13759(17) 0.0789(11) Uani 0.790(3) 1 d PDU A 1
C317 C 0.36657(16) 0.0069(3) 0.10048(18) 0.0854(9) Uani 0.790(3) 1 d PDU A 1
C318 C 0.35090(17) -0.0647(3) 0.1203(2) 0.0888(8) Uani 0.790(3) 1 d PDU A 1
C319 C 0.37597(16) -0.0653(3) 0.1685(2) 0.0864(9) Uani 0.790(3) 1 d PDU A 1
C320 C 0.40910(14) 0.0105(3) 0.17930(18) 0.0800(11) Uani 0.790(3) 1 d PDU A 1
C321 C 0.41825(13) 0.1470(3) 0.21956(15) 0.0697(9) Uani 0.790(3) 1 d PDU A 1
C322 C 0.41636(13) 0.0553(3) 0.21873(17) 0.0770(10) Uani 0.790(3) 1 d PDU A 1
C323 C 0.39122(16) 0.0291(3) 0.25093(17) 0.0864(10) Uani 0.790(3) 1 d PDU A 1
C324 C 0.37710(16) 0.1051(3) 0.26976(14) 0.0821(8) Uani 0.790(3) 1 d PDU A 1
C325 C 0.39389(14) 0.1782(3) 0.25059(14) 0.0740(7) Uani 0.790(3) 1 d PDU A 1
C326 C 0.35874(15) 0.3000(2) 0.19693(16) 0.0748(7) Uani 0.790(3) 1 d PDU A 1
C327 C 0.36461(15) 0.2537(3) 0.23954(15) 0.0761(7) Uani 0.790(3) 1 d PDU A 1
C328 C 0.31768(16) 0.2577(3) 0.24684(16) 0.0857(8) Uani 0.790(3) 1 d PDU A 1
C329 C 0.28276(17) 0.3057(3) 0.20962(19) 0.0894(8) Uani 0.790(3) 1 d PDU A 1
C330 C 0.30894(16) 0.3305(2) 0.17852(19) 0.0854(8) Uani 0.790(3) 1 d PDU A 1
C331 C 0.22629(15) -0.0548(3) 0.19249(16) 0.0765(7) Uani 0.790(3) 1 d PDU A 1
C332 C 0.21274(15) 0.0218(3) 0.21153(15) 0.0792(9) Uani 0.790(3) 1 d PDU A 1
C333 C 0.17759(14) 0.0722(3) 0.17501(16) 0.0740(10) Uani 0.790(3) 1 d PDU A 1
C334 C 0.16915(13) 0.0245(3) 0.13117(15) 0.0677(9) Uani 0.790(3) 1 d PDU A 1
C335 C 0.20037(15) -0.0541(3) 0.14356(17) 0.0722(8) Uani 0.790(3) 1 d PDU A 1
C336 C 0.27533(16) -0.0862(3) 0.20968(18) 0.0878(8) Uani 0.790(3) 1 d PDU A 1
C337 C 0.29975(19) -0.1172(3) 0.1798(2) 0.0903(8) Uani 0.790(3) 1 d PDU A 1
C338 C 0.35175(17) -0.0898(3) 0.1979(2) 0.0899(8) Uani 0.790(3) 1 d PDU A 1
C339 C 0.35893(17) -0.0436(3) 0.24002(18) 0.0920(8) Uani 0.790(3) 1 d PDU A 1
C340 C 0.31287(18) -0.0389(3) 0.24760(16) 0.0923(8) Uani 0.790(3) 1 d PDU A 1
C341 C 0.24792(17) 0.0671(4) 0.24733(14) 0.0858(8) Uani 0.790(3) 1 d PDU A 1
C342 C 0.29777(18) 0.0343(4) 0.26553(15) 0.0929(9) Uani 0.790(3) 1 d PDU A 1
C343 C 0.33180(17) 0.1097(3) 0.27719(13) 0.0904(8) Uani 0.790(3) 1 d PDU A 1
C344 C 0.30170(18) 0.1863(4) 0.26511(16) 0.0906(9) Uani 0.790(3) 1 d PDU A 1
C345 C 0.24925(16) 0.1597(4) 0.24693(15) 0.0871(8) Uani 0.790(3) 1 d PDU A 1
C346 C 0.17884(15) 0.1618(3) 0.17388(18) 0.0789(11) Uani 0.790(3) 1 d PDU A 1
C347 C 0.21627(16) 0.2087(3) 0.21113(18) 0.0854(9) Uani 0.790(3) 1 d PDU A 1
C348 C 0.23243(17) 0.2813(3) 0.1913(2) 0.0888(8) Uani 0.790(3) 1 d PDU A 1
C349 C 0.20664(16) 0.2814(3) 0.1419(2) 0.0864(9) Uani 0.790(3) 1 d PDU A 1
C350 C 0.17247(14) 0.2067(3) 0.13147(18) 0.0800(11) Uani 0.790(3) 1 d PDU A 1
C351 C 0.16344(13) 0.0687(3) 0.09184(16) 0.0697(9) Uani 0.790(3) 1 d PDU A 1
C352 C 0.16531(13) 0.1608(3) 0.09251(17) 0.0770(10) Uani 0.790(3) 1 d PDU A 1
C353 C 0.19148(17) 0.1866(3) 0.06004(16) 0.0864(10) Uani 0.790(3) 1 d PDU A 1
C354 C 0.20464(16) 0.1098(3) 0.04127(14) 0.0821(8) Uani 0.790(3) 1 d PDU A 1
C355 C 0.18819(14) 0.0371(3) 0.05937(14) 0.0740(7) Uani 0.790(3) 1 d PDU A 1
C356 C 0.22352(15) -0.0845(3) 0.11309(17) 0.0748(7) Uani 0.790(3) 1 d PDU A 1
C357 C 0.21745(15) -0.0390(3) 0.07159(15) 0.0761(7) Uani 0.790(3) 1 d PDU A 1
C358 C 0.26522(16) -0.0425(3) 0.06444(17) 0.0857(8) Uani 0.790(3) 1 d PDU A 1
C359 C 0.30075(17) -0.0904(3) 0.10216(19) 0.0894(8) Uani 0.790(3) 1 d PDU A 1
C360 C 0.27475(17) -0.1157(2) 0.1323(2) 0.0854(8) Uani 0.790(3) 1 d PDU A 1
C401 C 0.2659(3) 0.1755(5) 0.0392(2) 0.118(4) Uani 0.210(3) 1 d PDU A 2
C402 C 0.2167(3) 0.1468(5) 0.0363(2) 0.103(3) Uani 0.210(3) 1 d PDU A 2
C403 C 0.2167(3) 0.0536(5) 0.0374(2) 0.110(3) Uani 0.210(3) 1 d PDU A 2
C404 C 0.2654(3) 0.0232(5) 0.0400(2) 0.115(3) Uani 0.210(3) 1 d PDU A 2
C405 C 0.2959(3) 0.0982(5) 0.0412(2) 0.120(3) Uani 0.210(3) 1 d PDU A 2
C406 C 0.2873(3) 0.2486(5) 0.0643(2) 0.103(3) Uani 0.210(3) 1 d PDU A 2
C407 C 0.3394(3) 0.2487(5) 0.0928(3) 0.098(3) Uani 0.210(3) 1 d PDU A 2
C408 C 0.3449(3) 0.2980(4) 0.1349(3) 0.093(2) Uani 0.210(3) 1 d PDU A 2
C409 C 0.2953(3) 0.3279(4) 0.1314(3) 0.097(3) Uani 0.210(3) 1 d PDU A 2
C410 C 0.2608(3) 0.2981(4) 0.0890(3) 0.093(3) Uani 0.210(3) 1 d PDU A 2
C411 C 0.1909(3) 0.1941(5) 0.0604(2) 0.095(3) Uani 0.210(3) 1 d PDU A 2
C412 C 0.2134(3) 0.2686(5) 0.0858(3) 0.094(3) Uani 0.210(3) 1 d PDU A 2
C413 C 0.2005(3) 0.2724(5) 0.1278(3) 0.094(3) Uani 0.210(3) 1 d PDU A 2
C414 C 0.1712(2) 0.1959(5) 0.1275(3) 0.083(4) Uani 0.210(3) 1 d PDU A 2
C415 C 0.1651(2) 0.1475(5) 0.0846(3) 0.080(3) Uani 0.210(3) 1 d PDU A 2
C416 C 0.1911(2) 0.0089(5) 0.0616(2) 0.091(3) Uani 0.210(3) 1 d PDU A 2
C417 C 0.1645(2) 0.0566(5) 0.0860(3) 0.085(4) Uani 0.210(3) 1 d PDU A 2
C418 C 0.1706(3) 0.0104(5) 0.1269(3) 0.079(3) Uani 0.210(3) 1 d PDU A 2
C419 C 0.2002(3) -0.0644(5) 0.1293(3) 0.080(3) Uani 0.210(3) 1 d PDU A 2
C420 C 0.2135(3) -0.0645(4) 0.0877(3) 0.093(3) Uani 0.210(3) 1 d PDU A 2
C421 C 0.2864(3) -0.0491(5) 0.0661(2) 0.106(3) Uani 0.210(3) 1 d PDU A 2
C422 C 0.2592(3) -0.0924(4) 0.0900(3) 0.102(3) Uani 0.210(3) 1 d PDU A 2
C423 C 0.2960(3) -0.1227(4) 0.1338(3) 0.098(3) Uani 0.210(3) 1 d PDU A 2
C424 C 0.3445(3) -0.0951(4) 0.1364(3) 0.099(3) Uani 0.210(3) 1 d PDU A 2
C425 C 0.3388(3) -0.0498(5) 0.0946(3) 0.098(3) Uani 0.210(3) 1 d PDU A 2
C426 C 0.3463(3) 0.0994(5) 0.0681(3) 0.116(3) Uani 0.210(3) 1 d PDU A 2
C427 C 0.3685(3) 0.0231(5) 0.0955(3) 0.099(3) Uani 0.210(3) 1 d PDU A 2
C428 C 0.4041(3) 0.0532(6) 0.1382(3) 0.080(4) Uani 0.210(3) 1 d PDU A 2
C429 C 0.4046(3) 0.1468(6) 0.1378(3) 0.080(3) Uani 0.210(3) 1 d PDU A 2
C430 C 0.3678(3) 0.1743(5) 0.0940(3) 0.103(4) Uani 0.210(3) 1 d PDU A 2
C431 C 0.3140(3) 0.0301(5) 0.2665(2) 0.118(4) Uani 0.210(3) 1 d PDU A 2
C432 C 0.3625(3) 0.0572(5) 0.2685(2) 0.103(3) Uani 0.210(3) 1 d PDU A 2
C433 C 0.3646(3) 0.1513(5) 0.2682(2) 0.110(3) Uani 0.210(3) 1 d PDU A 2
C434 C 0.3147(3) 0.1841(5) 0.2655(2) 0.115(3) Uani 0.210(3) 1 d PDU A 2
C435 C 0.2842(3) 0.1065(5) 0.2644(2) 0.120(3) Uani 0.210(3) 1 d PDU A 2
C436 C 0.2915(3) -0.0433(5) 0.2409(2) 0.103(3) Uani 0.210(3) 1 d PDU A 2
C437 C 0.2401(3) -0.0439(5) 0.2130(3) 0.098(3) Uani 0.210(3) 1 d PDU A 2
C438 C 0.2345(3) -0.0909(4) 0.1706(3) 0.093(2) Uani 0.210(3) 1 d PDU A 2
C439 C 0.2831(3) -0.1214(4) 0.1739(3) 0.097(3) Uani 0.210(3) 1 d PDU A 2
C440 C 0.3187(3) -0.0918(4) 0.2158(3) 0.093(3) Uani 0.210(3) 1 d PDU A 2
C441 C 0.3886(3) 0.0117(5) 0.2450(3) 0.095(3) Uani 0.210(3) 1 d PDU A 2
C442 C 0.3662(3) -0.0642(5) 0.2195(3) 0.094(3) Uani 0.210(3) 1 d PDU A 2
C443 C 0.3795(3) -0.0663(5) 0.1776(3) 0.094(3) Uani 0.210(3) 1 d PDU A 2
C444 C 0.4091(3) 0.0092(5) 0.1785(3) 0.083(4) Uani 0.210(3) 1 d PDU A 2
C445 C 0.4153(2) 0.0573(5) 0.2209(3) 0.080(3) Uani 0.210(3) 1 d PDU A 2
C446 C 0.3896(3) 0.1964(5) 0.2444(2) 0.091(3) Uani 0.210(3) 1 d PDU A 2
C447 C 0.4162(2) 0.1483(5) 0.2193(3) 0.085(4) Uani 0.210(3) 1 d PDU A 2
C448 C 0.4100(3) 0.1947(5) 0.1778(3) 0.079(3) Uani 0.210(3) 1 d PDU A 2
C449 C 0.3795(3) 0.2710(5) 0.1754(3) 0.080(3) Uani 0.210(3) 1 d PDU A 2
C450 C 0.3676(3) 0.2722(4) 0.2178(3) 0.093(3) Uani 0.210(3) 1 d PDU A 2
C451 C 0.2949(3) 0.2554(5) 0.2400(2) 0.106(3) Uani 0.210(3) 1 d PDU A 2
C452 C 0.3220(3) 0.2992(4) 0.2160(3) 0.102(3) Uani 0.210(3) 1 d PDU A 2
C453 C 0.2842(3) 0.3288(4) 0.1713(3) 0.098(3) Uani 0.210(3) 1 d PDU A 2
C454 C 0.2361(3) 0.3016(4) 0.1698(3) 0.099(3) Uani 0.210(3) 1 d PDU A 2
C455 C 0.2408(3) 0.2575(5) 0.2107(3) 0.098(3) Uani 0.210(3) 1 d PDU A 2
C456 C 0.2332(3) 0.1080(5) 0.2370(3) 0.116(3) Uani 0.210(3) 1 d PDU A 2
C457 C 0.2121(3) 0.1827(5) 0.2105(3) 0.099(3) Uani 0.210(3) 1 d PDU A 2
C458 C 0.1762(3) 0.1519(5) 0.1670(3) 0.080(4) Uani 0.210(3) 1 d PDU A 2
C459 C 0.1758(3) 0.0573(5) 0.1671(3) 0.080(3) Uani 0.210(3) 1 d PDU A 2
C460 C 0.2114(3) 0.0305(5) 0.2105(3) 0.103(4) Uani 0.210(3) 1 d PDU A 2
C11S C -0.32206(14) 0.0711(2) 0.03634(12) 0.0851(9) Uani 1 1 d U . .
H11S H -0.3359 0.0500 0.0060 0.102 Uiso 1 1 calc R . .
C12S C -0.31598(15) 0.0161(2) 0.07282(15) 0.0970(10) Uani 1 1 d U . .
H12S H -0.3256 -0.0426 0.0675 0.116 Uiso 1 1 calc R . .
C13S C -0.29630(14) 0.0460(3) 0.11606(14) 0.0940(10) Uani 1 1 d U . .
H13S H -0.2924 0.0081 0.1409 0.113 Uiso 1 1 calc R . .
C14S C -0.28214(14) 0.1293(3) 0.12420(13) 0.0978(10) Uani 1 1 d U . .
H14S H -0.2675 0.1489 0.1547 0.117 Uiso 1 1 calc R . .
C15S C -0.28876(14) 0.1857(2) 0.08892(14) 0.0917(10) Uani 1 1 d U . .
H15S H -0.2802 0.2447 0.0951 0.110 Uiso 1 1 calc R . .
C16S C -0.30805(12) 0.1567(2) 0.04379(12) 0.0757(8) Uani 1 1 d U . .
C17S C -0.31282(17) 0.2142(3) 0.00611(17) 0.1247(16) Uani 1 1 d U . .
N1S N -0.3167(2) 0.2576(4) -0.0245(2) 0.190(2) Uani 1 1 d U . .
Cl1 Cl -0.0718(2) 0.2675(5) 0.0137(3) 0.183(3) Uani 0.316(3) 1 d PDU B 1
Cl2 Cl -0.0670(2) 0.0822(4) -0.02568(17) 0.1439(19) Uani 0.316(3) 1 d PDU B 1
C1S C -0.0188(2) 0.2337(4) 0.0045(3) 0.128(3) Uani 0.316(3) 1 d PGDU B 1
C2S C -0.0162(2) 0.1503(4) -0.0120(4) 0.138(4) Uani 0.316(3) 1 d PGDU B 1
C3S C 0.0268(3) 0.1232(6) -0.0194(5) 0.157(5) Uani 0.316(3) 1 d PGDU B 1
H3S H 0.0286 0.0669 -0.0305 0.188 Uiso 0.316(3) 1 calc PR B 1
C4S C 0.0672(3) 0.1795(6) -0.0103(5) 0.132(4) Uani 0.316(3) 1 d PGDU B 1
H4S H 0.0964 0.1612 -0.0153 0.158 Uiso 0.316(3) 1 calc PR B 1
C5S C 0.0646(3) 0.2629(6) 0.0062(6) 0.129(4) Uani 0.316(3) 1 d PGDU B 1
H5S H 0.0919 0.3010 0.0123 0.154 Uiso 0.316(3) 1 calc PR B 1
C6S C 0.0216(3) 0.2900(5) 0.0136(5) 0.138(3) Uani 0.316(3) 1 d PGDU B 1
H6S H 0.0198 0.3464 0.0247 0.166 Uiso 0.316(3) 1 calc PR B 1
Cl3 Cl -0.0576(2) 0.1900(5) 0.0041(3) 0.212(3) Uani 0.356(4) 1 d PDU C 2
Cl4 Cl 0.0337(3) 0.0881(4) -0.0062(3) 0.208(3) Uani 0.356(4) 1 d PDU C 2
C21S C -0.0052(3) 0.2445(4) 0.0041(4) 0.135(3) Uani 0.356(4) 1 d PGDU C 2
C22S C 0.0345(3) 0.1997(4) -0.0017(4) 0.132(3) Uani 0.356(4) 1 d PGDU C 2
C23S C 0.0746(3) 0.2453(5) -0.0062(4) 0.138(4) Uani 0.356(4) 1 d PGDU C 2
H23S H 0.1015 0.2150 -0.0101 0.165 Uiso 0.356(4) 1 calc PR C 2
C24S C 0.0750(3) 0.3358(5) -0.0049(5) 0.150(4) Uani 0.356(4) 1 d PGDU C 2
H24S H 0.1021 0.3667 -0.0080 0.181 Uiso 0.356(4) 1 calc PR C 2
C25S C 0.0353(4) 0.3807(4) 0.0008(4) 0.135(4) Uani 0.356(4) 1 d PGDU C 2
H25S H 0.0355 0.4418 0.0017 0.162 Uiso 0.356(4) 1 calc PR C 2
C26S C -0.0048(3) 0.3350(4) 0.0053(3) 0.126(3) Uani 0.356(4) 1 d PGDU C 2
H26S H -0.0317 0.3653 0.0092 0.151 Uiso 0.356(4) 1 calc PR C 2
Cl5 Cl -0.0683(3) 0.3456(6) 0.0011(3) 0.175(4) Uani 0.223(4) 1 d PDU D 3
Cl6 Cl -0.0888(3) 0.1450(6) -0.0186(3) 0.157(3) Uani 0.223(4) 1 d PDU D 3
C31S C -0.0207(3) 0.2755(6) 0.0038(7) 0.125(4) Uani 0.223(4) 1 d PGDU D 3
C32S C -0.0299(3) 0.1873(5) -0.0056(5) 0.099(3) Uani 0.223(4) 1 d PGDU D 3
C33S C 0.0089(4) 0.1321(6) -0.0051(7) 0.131(5) Uani 0.223(4) 1 d PGDU D 3
H33S H 0.0027 0.0725 -0.0115 0.157 Uiso 0.223(4) 1 calc PR D 3
C34S C 0.0568(3) 0.1650(8) 0.0047(8) 0.132(6) Uani 0.223(4) 1 d PGDU D 3
H34S H 0.0830 0.1277 0.0050 0.159 Uiso 0.223(4) 1 calc PR D 3
C35S C 0.0660(3) 0.2532(8) 0.0140(9) 0.130(4) Uani 0.223(4) 1 d PGDU D 3
H35S H 0.0984 0.2754 0.0207 0.156 Uiso 0.223(4) 1 calc PR D 3
C36S C 0.0272(3) 0.3084(7) 0.0136(9) 0.128(4) Uani 0.223(4) 1 d PGDU D 3
H36S H 0.0335 0.3680 0.0199 0.153 Uiso 0.223(4) 1 calc PR D 3
Cl7 Cl 0.0674(10) 0.1200(12) -0.0156(12) 0.238(10) Uani 0.105(4) 1 d PDU E 4
Cl8 Cl 0.0710(7) 0.3221(11) 0.0039(8) 0.171(6) Uani 0.105(4) 1 d PDU E 4
C41S C 0.0226(10) 0.1696(11) 0.0011(13) 0.174(8) Uani 0.105(4) 1 d PGDU E 4
C42S C 0.0214(9) 0.2598(12) 0.0047(15) 0.175(8) Uani 0.105(4) 1 d PGDU E 4
C43S C -0.0183(11) 0.2999(17) 0.0130(19) 0.152(5) Uani 0.105(4) 1 d PGDU E 4
H43S H -0.0191 0.3609 0.0153 0.183 Uiso 0.105(4) 1 calc PR E 4
C44S C -0.0568(13) 0.250(2) 0.018(2) 0.177(7) Uani 0.105(4) 1 d PGDU E 4
H44S H -0.0836 0.2770 0.0233 0.212 Uiso 0.105(4) 1 calc PR E 4
C45S C -0.0556(14) 0.160(2) 0.014(2) 0.187(8) Uani 0.105(4) 1 d PGDU E 4
H45S H -0.0816 0.1259 0.0174 0.224 Uiso 0.105(4) 1 calc PR E 4
C46S C -0.0159(14) 0.1196(16) 0.0059(18) 0.186(9) Uani 0.105(4) 1 d PGDU E 4
H46S H -0.0151 0.0586 0.0035 0.223 Uiso 0.105(4) 1 calc PR E 4

loop_
_atom_site_aniso_label
_atom_site_aniso_U_11
_atom_site_aniso_U_22
_atom_site_aniso_U_33
_atom_site_aniso_U_23
_atom_site_aniso_U_13
_atom_site_aniso_U_12
Mn 0.0633(5) 0.0308(3) 0.0492(5) -0.0001(3) 0.0311(4) 0.0003(2)
N1 0.0775(18) 0.0307(11) 0.0515(16) 0.000 0.0360(14) 0.000
N2 0.0685(16) 0.0302(11) 0.0572(16) 0.000 0.0364(14) 0.000
N3 0.0637(11) 0.0335(9) 0.0521(12) 0.0001(8) 0.0318(9) 0.0006(8)
C101 0.0431(11) 0.0329(10) 0.0446(12) -0.0020(9) 0.0148(9) 0.0009(8)
C102 0.0461(11) 0.0341(10) 0.0448(12) -0.0019(9) 0.0181(9) 0.0000(9)
C103 0.0477(11) 0.0369(10) 0.0462(12) -0.0019(9) 0.0200(10) -0.0010(9)
C104 0.0526(12) 0.0385(10) 0.0439(12) -0.0009(9) 0.0235(10) -0.0002(9)
C105 0.0584(13) 0.0413(11) 0.0461(12) -0.0005(10) 0.0268(11) -0.0012(10)
C106 0.0526(12) 0.0412(11) 0.0487(13) 0.0033(10) 0.0248(10) 0.0001(10)
C107 0.0492(12) 0.0380(10) 0.0478(13) 0.0027(9) 0.0224(10) -0.0012(9)
C108 0.0438(11) 0.0392(10) 0.0483(12) 0.0036(9) 0.0196(9) 0.0006(9)
C109 0.0442(11) 0.0357(10) 0.0483(12) 0.0026(9) 0.0197(10) -0.0005(8)
C110 0.0445(11) 0.0340(10) 0.0532(14) 0.0039(9) 0.0192(10) -0.0013(9)
C111 0.0553(11) 0.0368(11) 0.0415(12) 0.0002(8) 0.0216(10) 0.0005(8)
C112 0.0584(14) 0.0520(14) 0.0498(14) -0.0059(10) 0.0196(11) -0.0059(10)
C113 0.0917(16) 0.0502(15) 0.0608(17) -0.0201(13) 0.0277(15) -0.0138(13)
C114 0.1005(16) 0.0449(14) 0.0657(18) -0.0081(12) 0.0415(16) 0.0072(12)
C115 0.0725(16) 0.0532(15) 0.0709(18) -0.0005(12) 0.0410(14) 0.0095(11)
C116 0.0584(12) 0.0439(12) 0.0531(14) -0.0019(10) 0.0291(11) -0.0030(10)
C117 0.0618(12) 0.0350(11) 0.0561(14) 0.0000(9) 0.0320(11) -0.0004(9)
C118 0.0857(19) 0.0649(18) 0.081(2) 0.0257(14) 0.0488(16) 0.0244(13)
C119 0.153(3) 0.0620(19) 0.108(3) 0.0387(18) 0.082(3) 0.0443(19)
C120 0.175(3) 0.0465(17) 0.112(3) 0.0097(16) 0.101(3) -0.0088(17)
C121 0.109(2) 0.0739(19) 0.097(2) -0.0067(15) 0.069(2) -0.0321(15)
C122 0.0669(14) 0.0530(15) 0.0722(18) -0.0033(12) 0.0373(14) -0.0113(12)
N4 0.0569(11) 0.0674(13) 0.0654(14) -0.0055(10) 0.0225(10) -0.0034(9)
N5 0.0543(11) 0.0698(14) 0.0606(13) 0.0028(10) 0.0186(10) -0.0040(10)
C201 0.0751(17) 0.0444(14) 0.0759(17) 0.0078(12) 0.0119(14) 0.0074(12)
C202 0.0669(17) 0.0727(16) 0.0742(19) 0.0239(13) 0.0140(14) -0.0184(14)
C203 0.0660(16) 0.0700(16) 0.0662(17) 0.0165(12) 0.0221(13) -0.0125(13)
C204 0.0710(17) 0.0446(15) 0.0907(18) 0.0057(12) 0.0051(14) -0.0024(12)
C205 0.0637(18) 0.147(3) 0.093(2) -0.036(2) 0.0227(17) 0.019(2)
C206 0.084(2) 0.165(4) 0.087(2) -0.030(2) 0.033(2) 0.011(2)
C207 0.0576(13) 0.082(2) 0.0695(19) 0.0063(16) 0.0054(13) -0.0120(13)
C301 0.0748(14) 0.0677(16) 0.0913(16) 0.0238(13) 0.0342(13) -0.0226(11)
C302 0.0703(19) 0.1032(19) 0.0782(18) 0.0083(13) 0.0436(14) -0.0243(13)
C303 0.053(2) 0.0932(17) 0.0871(17) -0.0079(14) 0.0392(14) -0.0135(15)
C304 0.043(2) 0.077(2) 0.0830(16) -0.0060(11) 0.0220(14) -0.0152(14)
C305 0.0658(18) 0.0562(17) 0.0952(15) -0.0008(13) 0.0290(12) -0.0242(13)
C306 0.0890(15) 0.0621(17) 0.106(2) 0.0417(13) 0.0261(13) -0.0082(12)
C307 0.0857(16) 0.0375(18) 0.141(2) 0.0227(16) 0.0305(14) 0.0015(12)
C308 0.0760(15) 0.0465(15) 0.133(2) 0.0272(14) 0.0176(15) 0.0173(12)
C309 0.0828(16) 0.0816(19) 0.0951(19) 0.0481(13) 0.0099(15) 0.0135(13)
C310 0.0876(16) 0.099(2) 0.0770(19) 0.0546(14) 0.0121(12) -0.0047(13)
C311 0.0857(15) 0.1293(18) 0.0556(15) 0.0061(14) 0.0412(13) -0.0223(14)
C312 0.0922(16) 0.132(2) 0.0521(19) 0.0309(16) 0.0222(14) -0.0174(13)
C313 0.0848(15) 0.144(2) 0.0361(13) 0.0000(15) 0.0127(13) -0.0214(12)
C314 0.0879(15) 0.132(2) 0.059(2) -0.0386(16) 0.0348(14) -0.0238(13)
C315 0.0839(15) 0.1273(18) 0.0681(16) -0.0326(14) 0.0491(13) -0.0185(13)
C316 0.051(2) 0.0923(16) 0.1017(19) -0.0185(14) 0.0372(16) 0.0048(16)
C317 0.0746(19) 0.0903(19) 0.107(2) -0.0385(12) 0.0516(14) -0.0028(12)
C318 0.0785(14) 0.0687(18) 0.1266(19) -0.0309(16) 0.0447(14) 0.0087(13)
C319 0.0645(18) 0.0565(19) 0.1313(19) -0.0077(16) 0.0252(13) 0.0230(14)
C320 0.047(2) 0.077(2) 0.1136(18) -0.0014(13) 0.0244(17) 0.0178(17)
C321 0.039(2) 0.0799(16) 0.0783(18) -0.0032(14) 0.0058(16) -0.0085(14)
C322 0.043(2) 0.0782(16) 0.095(2) 0.0047(16) 0.0046(17) 0.0070(15)
C323 0.068(2) 0.0949(18) 0.074(2) 0.0311(17) -0.0037(18) 0.0103(14)
C324 0.0716(14) 0.1121(19) 0.0462(16) 0.0102(13) -0.0004(12) -0.0102(14)
C325 0.0580(16) 0.0949(16) 0.0545(17) -0.0121(13) 0.0013(13) -0.0194(11)
C326 0.0725(14) 0.0462(15) 0.1013(18) -0.0183(12) 0.0246(13) -0.0207(11)
C327 0.0732(14) 0.0756(17) 0.0754(16) -0.0350(12) 0.0209(13) -0.0258(11)
C328 0.0838(15) 0.092(2) 0.0843(19) -0.0522(13) 0.0331(13) -0.0196(13)
C329 0.0863(14) 0.0634(18) 0.121(2) -0.0467(14) 0.0391(13) -0.0060(12)
C330 0.0813(15) 0.0345(14) 0.1378(19) -0.0167(15) 0.0349(13) -0.0073(12)
C331 0.0748(14) 0.0677(16) 0.0913(16) 0.0238(13) 0.0342(13) -0.0226(11)
C332 0.0703(19) 0.1032(19) 0.0782(18) 0.0083(13) 0.0436(14) -0.0243(13)
C333 0.053(2) 0.0932(17) 0.0871(17) -0.0079(14) 0.0392(14) -0.0135(15)
C334 0.043(2) 0.077(2) 0.0830(16) -0.0060(11) 0.0220(14) -0.0152(14)
C335 0.0658(18) 0.0562(17) 0.0952(15) -0.0008(13) 0.0290(12) -0.0242(13)
C336 0.0890(15) 0.0621(17) 0.106(2) 0.0417(13) 0.0261(13) -0.0082(12)
C337 0.0857(16) 0.0375(18) 0.141(2) 0.0227(16) 0.0305(14) 0.0015(12)
C338 0.0760(15) 0.0465(15) 0.133(2) 0.0272(14) 0.0176(15) 0.0173(12)
C339 0.0828(16) 0.0816(19) 0.0951(19) 0.0481(13) 0.0099(15) 0.0135(13)
C340 0.0876(16) 0.099(2) 0.0770(19) 0.0546(14) 0.0121(12) -0.0047(13)
C341 0.0857(15) 0.1293(18) 0.0556(15) 0.0061(14) 0.0412(13) -0.0223(14)
C342 0.0922(16) 0.132(2) 0.0521(19) 0.0309(16) 0.0222(14) -0.0174(13)
C343 0.0848(15) 0.144(2) 0.0361(13) 0.0000(15) 0.0127(13) -0.0214(12)
C344 0.0879(15) 0.132(2) 0.059(2) -0.0386(16) 0.0348(14) -0.0238(13)
C345 0.0839(15) 0.1273(18) 0.0681(16) -0.0326(14) 0.0491(13) -0.0185(13)
C346 0.051(2) 0.0923(16) 0.1017(19) -0.0185(14) 0.0372(16) 0.0048(16)
C347 0.0746(19) 0.0903(19) 0.107(2) -0.0385(12) 0.0516(14) -0.0028(12)
C348 0.0785(14) 0.0687(18) 0.1266(19) -0.0309(16) 0.0447(14) 0.0087(13)
C349 0.0645(18) 0.0565(19) 0.1313(19) -0.0077(16) 0.0252(13) 0.0230(14)
C350 0.047(2) 0.077(2) 0.1136(18) -0.0014(13) 0.0244(17) 0.0178(17)
C351 0.039(2) 0.0799(16) 0.0783(18) -0.0032(14) 0.0058(16) -0.0085(14)
C352 0.043(2) 0.0782(16) 0.095(2) 0.0047(16) 0.0046(17) 0.0070(15)
C353 0.068(2) 0.0949(18) 0.074(2) 0.0311(17) -0.0037(18) 0.0103(14)
C354 0.0716(14) 0.1121(19) 0.0462(16) 0.0102(13) -0.0004(12) -0.0102(14)
C355 0.0580(16) 0.0949(16) 0.0545(17) -0.0121(13) 0.0013(13) -0.0194(11)
C356 0.0725(14) 0.0462(15) 0.1013(18) -0.0183(12) 0.0246(13) -0.0207(11)
C357 0.0732(14) 0.0756(17) 0.0754(16) -0.0350(12) 0.0209(13) -0.0258(11)
C358 0.0838(15) 0.092(2) 0.0843(19) -0.0522(13) 0.0331(13) -0.0196(13)
C359 0.0863(14) 0.0634(18) 0.121(2) -0.0467(14) 0.0391(13) -0.0060(12)
C360 0.0813(15) 0.0345(14) 0.1378(19) -0.0167(15) 0.0349(13) -0.0073(12)
C401 0.135(6) 0.149(6) 0.069(8) 0.034(5) 0.033(6) -0.007(4)
C402 0.116(5) 0.131(5) 0.037(5) 0.033(5) -0.005(5) -0.007(4)
C403 0.119(5) 0.129(5) 0.055(6) -0.012(5) -0.004(5) -0.011(4)
C404 0.134(6) 0.147(6) 0.052(7) -0.036(5) 0.018(5) -0.014(4)
C405 0.143(5) 0.159(6) 0.061(7) 0.007(6) 0.042(4) -0.007(4)
C406 0.106(5) 0.117(6) 0.079(6) 0.064(4) 0.026(4) -0.004(5)
C407 0.092(4) 0.114(6) 0.098(5) 0.068(4) 0.045(4) -0.005(4)
C408 0.072(4) 0.059(6) 0.137(5) 0.036(4) 0.023(4) -0.022(4)
C409 0.081(4) 0.046(7) 0.144(6) 0.025(5) 0.015(4) -0.005(4)
C410 0.081(4) 0.060(6) 0.116(6) 0.058(4) 0.007(4) 0.005(4)
C411 0.069(7) 0.100(7) 0.080(7) 0.037(5) -0.018(6) 0.004(5)
C412 0.066(4) 0.076(6) 0.112(6) 0.041(5) -0.003(5) 0.014(4)
C413 0.079(7) 0.053(6) 0.137(5) 0.019(4) 0.021(4) 0.020(5)
C414 0.059(10) 0.055(6) 0.126(5) 0.005(3) 0.021(6) 0.022(5)
C415 0.059(9) 0.066(4) 0.089(6) 0.023(4) -0.007(6) 0.020(4)
C416 0.085(7) 0.070(5) 0.085(6) -0.031(4) -0.012(5) -0.020(4)
C417 0.067(10) 0.066(4) 0.093(6) -0.009(4) -0.009(6) -0.011(5)
C418 0.057(8) 0.043(5) 0.129(5) 0.003(3) 0.022(5) -0.022(4)
C419 0.058(6) 0.042(5) 0.124(5) -0.011(4) 0.009(3) -0.024(4)
C420 0.082(5) 0.062(6) 0.112(6) -0.028(5) 0.005(6) -0.017(5)
C421 0.118(5) 0.099(6) 0.099(6) -0.061(4) 0.037(4) -0.010(5)
C422 0.103(4) 0.071(7) 0.121(6) -0.040(5) 0.025(4) -0.004(4)
C423 0.098(5) 0.027(5) 0.155(6) -0.018(4) 0.028(4) 0.012(4)
C424 0.097(4) 0.044(5) 0.153(5) -0.027(4) 0.039(4) 0.020(4)
C425 0.109(5) 0.083(6) 0.111(5) -0.063(4) 0.051(4) 0.010(4)
C426 0.124(5) 0.161(6) 0.090(7) 0.007(4) 0.070(5) -0.013(6)
C427 0.089(7) 0.128(5) 0.105(5) -0.031(4) 0.065(5) 0.003(4)
C428 0.060(9) 0.082(4) 0.120(5) -0.015(4) 0.057(5) 0.001(5)
C429 0.056(8) 0.082(4) 0.122(5) 0.017(4) 0.058(4) -0.003(5)
C430 0.087(7) 0.131(5) 0.111(6) 0.033(5) 0.060(6) -0.009(4)
C431 0.135(6) 0.149(6) 0.069(8) 0.034(5) 0.033(6) -0.007(4)
C432 0.116(5) 0.131(5) 0.037(5) 0.033(5) -0.005(5) -0.007(4)
C433 0.119(5) 0.129(5) 0.055(6) -0.012(5) -0.004(5) -0.011(4)
C434 0.134(6) 0.147(6) 0.052(7) -0.036(5) 0.018(5) -0.014(4)
C435 0.143(5) 0.159(6) 0.061(7) 0.007(6) 0.042(4) -0.007(4)
C436 0.106(5) 0.117(6) 0.079(6) 0.064(4) 0.026(4) -0.004(5)
C437 0.092(4) 0.114(6) 0.098(5) 0.068(4) 0.045(4) -0.005(4)
C438 0.072(4) 0.059(6) 0.137(5) 0.036(4) 0.023(4) -0.022(4)
C439 0.081(4) 0.046(7) 0.144(6) 0.025(5) 0.015(4) -0.005(4)
C440 0.081(4) 0.060(6) 0.116(6) 0.058(4) 0.007(4) 0.005(4)
C441 0.069(7) 0.100(7) 0.080(7) 0.037(5) -0.018(6) 0.004(5)
C442 0.066(4) 0.076(6) 0.112(6) 0.041(5) -0.003(5) 0.014(4)
C443 0.079(7) 0.053(6) 0.137(5) 0.019(4) 0.021(4) 0.020(5)
C444 0.059(10) 0.055(6) 0.126(5) 0.005(3) 0.021(6) 0.022(5)
C445 0.059(9) 0.066(4) 0.089(6) 0.023(4) -0.007(6) 0.020(4)
C446 0.085(7) 0.070(5) 0.085(6) -0.031(4) -0.012(5) -0.020(4)
C447 0.067(10) 0.066(4) 0.093(6) -0.009(4) -0.009(6) -0.011(5)
C448 0.057(8) 0.043(5) 0.129(5) 0.003(3) 0.022(5) -0.022(4)
C449 0.058(6) 0.042(5) 0.124(5) -0.011(4) 0.009(3) -0.024(4)
C450 0.082(5) 0.062(6) 0.112(6) -0.028(5) 0.005(6) -0.017(5)
C451 0.118(5) 0.099(6) 0.099(6) -0.061(4) 0.037(4) -0.010(5)
C452 0.103(4) 0.071(7) 0.121(6) -0.040(5) 0.025(4) -0.004(4)
C453 0.098(5) 0.027(5) 0.155(6) -0.018(4) 0.028(4) 0.012(4)
C454 0.097(4) 0.044(5) 0.153(5) -0.027(4) 0.039(4) 0.020(4)
C455 0.109(5) 0.083(6) 0.111(5) -0.063(4) 0.051(4) 0.010(4)
C456 0.124(5) 0.161(6) 0.090(7) 0.007(4) 0.070(5) -0.013(6)
C457 0.089(7) 0.128(5) 0.105(5) -0.031(4) 0.065(5) 0.003(4)
C458 0.060(9) 0.082(4) 0.120(5) -0.015(4) 0.057(5) 0.001(5)
C459 0.056(8) 0.082(4) 0.122(5) 0.017(4) 0.058(4) -0.003(5)
C460 0.087(7) 0.131(5) 0.111(6) 0.033(5) 0.060(6) -0.009(4)
C11S 0.112(2) 0.0732(17) 0.0690(18) -0.0185(14) 0.0303(19) -0.0036(17)
C12S 0.127(3) 0.0568(19) 0.115(2) 0.0000(15) 0.052(2) -0.0105(18)
C13S 0.099(2) 0.111(2) 0.0861(19) 0.0273(18) 0.049(2) -0.001(2)
C14S 0.104(3) 0.129(2) 0.0620(19) -0.0209(17) 0.0321(19) -0.013(2)
C15S 0.106(2) 0.0603(19) 0.1008(19) -0.0231(14) 0.026(2) -0.0108(17)
C16S 0.0837(19) 0.0650(16) 0.0752(16) 0.0092(12) 0.0236(16) 0.0071(14)
C17S 0.117(3) 0.113(3) 0.126(3) 0.063(3) 0.020(3) 0.017(2)
N1S 0.184(4) 0.188(5) 0.172(5) 0.123(4) 0.029(3) 0.023(4)
Cl1 0.156(4) 0.210(6) 0.189(5) 0.011(5) 0.067(4) 0.023(4)
Cl2 0.156(4) 0.168(4) 0.115(3) 0.005(3) 0.057(3) -0.029(3)
C1S 0.132(5) 0.151(5) 0.092(6) 0.020(5) 0.028(5) 0.000(4)
C2S 0.141(6) 0.156(6) 0.114(9) 0.004(7) 0.042(7) -0.014(5)
C3S 0.162(7) 0.163(8) 0.165(12) 0.008(8) 0.083(8) -0.023(5)
C4S 0.124(6) 0.132(7) 0.123(10) 0.014(7) 0.022(7) 0.005(5)
C5S 0.114(5) 0.134(6) 0.102(8) 0.019(6) -0.007(5) 0.022(5)
C6S 0.137(5) 0.141(6) 0.122(7) -0.001(6) 0.026(6) -0.002(4)
Cl3 0.188(5) 0.290(7) 0.176(6) 0.076(5) 0.085(4) -0.027(4)
Cl4 0.288(7) 0.171(4) 0.163(5) 0.041(4) 0.077(5) 0.035(4)
C21S 0.140(5) 0.172(5) 0.096(6) 0.022(6) 0.043(5) 0.009(4)
C22S 0.148(6) 0.167(4) 0.069(6) 0.034(6) 0.023(6) 0.036(4)
C23S 0.116(6) 0.187(5) 0.095(8) 0.006(7) 0.018(6) 0.038(5)
C24S 0.149(7) 0.189(6) 0.113(9) -0.007(7) 0.044(6) -0.010(5)
C25S 0.175(7) 0.142(6) 0.076(6) -0.032(6) 0.029(6) -0.006(5)
C26S 0.145(7) 0.173(5) 0.063(6) -0.011(6) 0.039(6) 0.032(5)
Cl5 0.139(5) 0.206(7) 0.172(6) -0.026(5) 0.041(4) 0.037(5)
Cl6 0.137(5) 0.188(7) 0.144(5) 0.019(5) 0.046(4) -0.038(4)
C31S 0.123(4) 0.139(5) 0.108(9) -0.003(7) 0.035(7) 0.006(3)
C32S 0.118(5) 0.134(5) 0.057(8) 0.022(7) 0.046(7) -0.003(4)
C33S 0.135(6) 0.144(7) 0.111(11) 0.010(9) 0.039(8) 0.017(5)
C34S 0.128(6) 0.146(7) 0.124(11) -0.013(9) 0.044(8) 0.023(6)
C35S 0.120(5) 0.142(6) 0.109(8) 0.013(7) 0.016(6) 0.016(5)
C36S 0.123(5) 0.123(6) 0.118(7) -0.012(7) 0.017(6) 0.002(4)
Cl7 0.225(12) 0.245(13) 0.254(14) -0.018(9) 0.094(10) 0.038(8)
Cl8 0.171(8) 0.199(9) 0.132(9) -0.007(8) 0.039(7) -0.014(7)
C41S 0.176(11) 0.175(8) 0.160(14) -0.003(9) 0.045(9) 0.007(6)
C42S 0.178(10) 0.174(8) 0.175(14) 0.006(9) 0.063(10) 0.003(6)
C43S 0.153(7) 0.157(7) 0.127(10) 0.002(7) 0.024(7) 0.002(5)
C44S 0.174(9) 0.181(9) 0.176(11) 0.005(9) 0.063(8) -0.001(7)
C45S 0.183(11) 0.179(9) 0.193(14) 0.009(10) 0.058(10) -0.010(7)
C46S 0.194(11) 0.173(10) 0.182(14) 0.006(9) 0.054(10) 0.001(6)

loop_
_atom_type_symbol
_atom_type_description
_atom_type_scat_dispersion_real
_atom_type_scat_dispersion_imag
_atom_type_scat_source
C C 0.0033 0.0016 'International Tables Vol C Tables 4.2.6.8 and 6.1.1.4'
H H 0.0000 0.0000 'International Tables Vol C Tables 4.2.6.8 and 6.1.1.4'
N N 0.0061 0.0033 'International Tables Vol C Tables 4.2.6.8 and 6.1.1.4'
Cl Cl 0.1484 0.1585 'International Tables Vol C Tables 4.2.6.8 and 6.1.1.4'
Mn Mn 0.3368 0.7283 'International Tables Vol C Tables 4.2.6.8 and 6.1.1.4'

loop_
_geom_angle_atom_site_label_1
_geom_angle_atom_site_label_2
_geom_angle_atom_site_label_3
_geom_angle
_geom_angle_site_symmetry_1
_geom_angle_site_symmetry_3
_geom_angle_publ_flag
Mn Mn N2 77.04(2) 2 . ?
Mn Mn N1 77.19(2) 2 . ?
N2 Mn N1 154.23(4) . . ?
Mn Mn N3 78.05(11) 2 2 ?
N2 Mn N3 87.85(5) . 2 ?
N1 Mn N3 86.86(5) . 2 ?
Mn Mn N3 76.72(10) 2 . ?
N2 Mn N3 87.55(5) . . ?
N1 Mn N3 86.58(5) . . ?
N3 Mn N3 154.75(4) 2 . ?
Mn Mn N4 172.84(8) 2 . ?
N2 Mn N4 96.49(6) . . ?
N1 Mn N4 109.24(6) . . ?
N3 Mn N4 98.83(8) 2 . ?
N3 Mn N4 106.36(8) . . ?
C102 N1 C102 107.2(2) 2 . ?
C102 N1 Mn 124.70(12) 2 . ?
C102 N1 Mn 126.00(12) . . ?
C102 N1 Mn 126.00(12) 2 2 ?
C102 N1 Mn 124.70(12) . 2 ?
Mn N1 Mn 25.62(5) . 2 ?
C109 N2 C109 107.7(2) 2 . ?
C109 N2 Mn 125.43(12) 2 . ?
C109 N2 Mn 124.73(12) . . ?
C109 N2 Mn 124.73(12) 2 2 ?
C109 N2 Mn 125.43(12) . 2 ?
Mn N2 Mn 25.91(5) . 2 ?
C104 N3 C107 107.28(18) . . ?
C104 N3 Mn 125.82(14) . 2 ?
C107 N3 Mn 125.37(14) . 2 ?
C104 N3 Mn 126.14(14) . . ?
C107 N3 Mn 123.99(14) . . ?
Mn N3 Mn 25.23(4) 2 . ?
C101 C101 C102 107.58(12) 2 . ?
C101 C101 H101 126.2 2 . ?
C102 C101 H101 126.2 . . ?
N1 C102 C103 126.2(2) . . ?
N1 C102 C101 108.79(19) . . ?
C103 C102 C101 124.9(2) . . ?
C104 C103 C102 125.8(2) . . ?
C104 C103 C111 118.46(19) . . ?
C102 C103 C111 115.70(19) . . ?
N3 C104 C103 124.97(19) . . ?
N3 C104 C105 109.21(19) . . ?
C103 C104 C105 125.8(2) . . ?
C106 C105 C104 107.30(19) . . ?
C106 C105 H105 126.4 . . ?
C104 C105 H105 126.4 . . ?
C105 C106 C107 107.22(19) . . ?
C105 C106 H106 126.4 . . ?
C107 C106 H106 126.4 . . ?
N3 C107 C108 125.0(2) . . ?
N3 C107 C106 108.98(19) . . ?
C108 C107 C106 126.0(2) . . ?
C107 C108 C109 126.6(2) . . ?
C107 C108 C117 117.70(19) . . ?
C109 C108 C117 115.71(19) . . ?
N2 C109 C108 126.0(2) . . ?
N2 C109 C110 108.57(19) . . ?
C108 C109 C110 125.4(2) . . ?
C110 C110 C109 107.57(12) 2 . ?
C110 C110 H110 126.2 2 . ?
C109 C110 H110 126.2 . . ?
C112 C111 C116 118.3(2) . . ?
C112 C111 C103 121.4(2) . . ?
C116 C111 C103 120.1(2) . . ?
C113 C112 C111 120.2(2) . . ?
C113 C112 H112 119.9 . . ?
C111 C112 H112 119.9 . . ?
C114 C113 C112 120.4(2) . . ?
C114 C113 H113 119.8 . . ?
C112 C113 H113 119.8 . . ?
C115 C114 C113 120.3(2) . . ?
C115 C114 H114 119.9 . . ?
C113 C114 H114 119.9 . . ?
C114 C115 C116 119.6(2) . . ?
C114 C115 H115 120.2 . . ?
C116 C115 H115 120.2 . . ?
C115 C116 C111 121.3(2) . . ?
C115 C116 H116 119.4 . . ?
C111 C116 H116 119.4 . . ?
C118 C117 C122 119.0(2) . . ?
C118 C117 C108 121.5(2) . . ?
C122 C117 C108 119.2(2) . . ?
C117 C118 C119 120.4(3) . . ?
C117 C118 H118 119.8 . . ?
C119 C118 H118 119.8 . . ?
C120 C119 C118 119.8(3) . . ?
C120 C119 H119 120.1 . . ?
C118 C119 H119 120.1 . . ?
C121 C120 C119 119.7(3) . . ?
C121 C120 H120 120.1 . . ?
C119 C120 H120 120.1 . . ?
C120 C121 C122 120.7(3) . . ?
C120 C121 H121 119.7 . . ?
C122 C121 H121 119.7 . . ?
C121 C122 C117 120.3(3) . . ?
C121 C122 H122 119.8 . . ?
C117 C122 H122 119.8 . . ?
C203 N4 C205 110.4(3) . . ?
C203 N4 C204 109.6(2) . . ?
C205 N4 C204 108.8(3) . . ?
C203 N4 Mn 107.46(17) . . ?
C205 N4 Mn 102.88(18) . . ?
C204 N4 Mn 117.46(17) . . ?
C202 N5 C206 110.2(3) . . ?
C202 N5 C207 112.0(2) . . ?
C206 N5 C207 107.1(2) . . ?
C202 N5 C201 107.4(2) . . ?
C206 N5 C201 108.5(3) . . ?
C207 N5 C201 111.6(2) . . ?
C203 C201 N5 113.1(2) . . ?
C203 C201 H20A 109.0 . . ?
N5 C201 H20A 109.0 . . ?
C203 C201 H20B 109.0 . . ?
N5 C201 H20B 109.0 . . ?
H20A C201 H20B 107.8 . . ?
N5 C202 C204 112.2(2) . . ?
N5 C202 H20C 109.2 . . ?
C204 C202 H20C 109.2 . . ?
N5 C202 H20D 109.2 . . ?
C204 C202 H20D 109.2 . . ?
H20C C202 H20D 107.9 . . ?
N4 C203 C201 111.1(2) . . ?
N4 C203 H20E 109.4 . . ?
C201 C203 H20E 109.4 . . ?
N4 C203 H20F 109.4 . . ?
C201 C203 H20F 109.4 . . ?
H20E C203 H20F 108.0 . . ?
N4 C204 C202 112.2(2) . . ?
N4 C204 H20G 109.2 . . ?
C202 C204 H20G 109.2 . . ?
N4 C204 H20H 109.2 . . ?
C202 C204 H20H 109.2 . . ?
H20G C204 H20H 107.9 . . ?
N4 C205 H20I 109.5 . . ?
N4 C205 H20J 109.5 . . ?
H20I C205 H20J 109.5 . . ?
N4 C205 H20K 109.5 . . ?
H20I C205 H20K 109.5 . . ?
H20J C205 H20K 109.5 . . ?
N5 C206 H20L 109.5 . . ?
N5 C206 H20M 109.5 . . ?
H20L C206 H20M 109.5 . . ?
N5 C206 H20N 109.5 . . ?
H20L C206 H20N 109.5 . . ?
H20M C206 H20N 109.5 . . ?
N5 C207 H20O 109.5 . . ?
N5 C207 H20P 109.5 . . ?
H20O C207 H20P 109.5 . . ?
N5 C207 H20Q 109.5 . . ?
H20O C207 H20Q 109.5 . . ?
H20P C207 H20Q 109.5 . . ?
C306 C301 C302 120.8(4) . . ?
C306 C301 C305 120.0(4) . . ?
C302 C301 C305 107.4(4) . . ?
C311 C302 C303 119.8(5) . . ?
C311 C302 C301 118.9(4) . . ?
C303 C302 C301 108.2(4) . . ?
C316 C303 C302 120.5(4) . . ?
C316 C303 C304 119.0(4) . . ?
C302 C303 C304 108.4(4) . . ?
C321 C304 C305 119.7(4) . . ?
C321 C304 C303 120.3(4) . . ?
C305 C304 C303 107.8(4) . . ?
C326 C305 C304 121.2(4) . . ?
C326 C305 C301 119.2(4) . . ?
C304 C305 C301 108.2(4) . . ?
C301 C306 C307 120.5(4) . . ?
C301 C306 C310 120.6(5) . . ?
C307 C306 C310 107.0(4) . . ?
C330 C307 C306 118.7(4) . . ?
C330 C307 C308 121.3(5) . . ?
C306 C307 C308 108.3(5) . . ?
C349 C308 C309 122.5(4) . . ?
C349 C308 C307 118.6(5) . . ?
C309 C308 C307 107.2(4) . . ?
C353 C309 C310 122.2(5) . . ?
C353 C309 C308 117.3(5) . . ?
C310 C309 C308 108.2(4) . . ?
C312 C310 C309 121.0(4) . . ?
C312 C310 C306 117.3(4) . . ?
C309 C310 C306 109.4(5) . . ?
C312 C311 C315 109.7(4) . . ?
C312 C311 C302 119.4(5) . . ?
C315 C311 C302 118.9(4) . . ?
C310 C312 C311 123.0(5) . . ?
C310 C312 C313 117.3(4) . . ?
C311 C312 C313 108.6(5) . . ?
C354 C313 C314 119.5(4) . . ?
C354 C313 C312 120.3(5) . . ?
C314 C313 C312 106.6(4) . . ?
C358 C314 C313 121.4(4) . . ?
C358 C314 C315 120.1(5) . . ?
C313 C314 C315 107.6(4) . . ?
C317 C315 C311 122.3(4) . . ?
C317 C315 C314 118.1(5) . . ?
C311 C315 C314 107.5(4) . . ?
C303 C316 C320 119.0(4) . . ?
C303 C316 C317 120.0(4) . . ?
C320 C316 C317 108.8(4) . . ?
C315 C317 C318 122.3(4) . . ?
C315 C317 C316 118.5(4) . . ?
C318 C317 C316 106.9(5) . . ?
C359 C318 C317 118.8(5) . . ?
C359 C318 C319 119.6(5) . . ?
C317 C318 C319 110.1(4) . . ?
C338 C319 C318 121.0(4) . . ?
C338 C319 C320 120.0(5) . . ?
C318 C319 C320 106.7(5) . . ?
C322 C320 C316 121.6(4) . . ?
C322 C320 C319 119.7(4) . . ?
C316 C320 C319 107.5(4) . . ?
C304 C321 C322 118.9(4) . . ?
C304 C321 C325 120.5(4) . . ?
C322 C321 C325 108.5(4) . . ?
C320 C322 C321 121.2(4) . . ?
C320 C322 C323 120.9(4) . . ?
C321 C322 C323 106.6(4) . . ?
C339 C323 C324 119.5(4) . . ?
C339 C323 C322 119.1(5) . . ?
C324 C323 C322 109.1(4) . . ?
C343 C324 C323 121.4(4) . . ?
C343 C324 C325 119.6(4) . . ?
C323 C324 C325 106.9(4) . . ?
C327 C325 C324 119.6(4) . . ?
C327 C325 C321 119.7(4) . . ?
C324 C325 C321 108.9(4) . . ?
C305 C326 C330 120.2(4) . . ?
C305 C326 C327 119.2(4) . . ?
C330 C326 C327 108.0(4) . . ?
C325 C327 C328 120.5(4) . . ?
C325 C327 C326 119.8(4) . . ?
C328 C327 C326 107.6(4) . . ?
C344 C328 C327 119.3(5) . . ?
C344 C328 C329 119.9(4) . . ?
C327 C328 C329 108.7(4) . . ?
C348 C329 C328 121.1(5) . . ?
C348 C329 C330 119.4(5) . . ?
C328 C329 C330 106.9(4) . . ?
C307 C330 C326 121.3(5) . . ?
C307 C330 C329 119.0(4) . . ?
C326 C330 C329 108.7(4) . . ?
C336 C331 C332 120.4(4) . . ?
C336 C331 C335 119.0(4) . . ?
C332 C331 C335 108.3(4) . . ?
C341 C332 C331 121.0(4) . . ?
C341 C332 C333 117.7(5) . . ?
C331 C332 C333 109.4(4) . . ?
C346 C333 C332 122.5(4) . . ?
C346 C333 C334 117.8(4) . . ?
C332 C333 C334 107.3(4) . . ?
C351 C334 C335 121.3(4) . . ?
C351 C334 C333 120.3(4) . . ?
C335 C334 C333 106.0(4) . . ?
C356 C335 C331 121.0(4) . . ?
C356 C335 C334 118.8(4) . . ?
C331 C335 C334 109.0(4) . . ?
C331 C336 C337 121.4(5) . . ?
C331 C336 C340 119.1(5) . . ?
C337 C336 C340 107.3(4) . . ?
C360 C337 C336 119.6(4) . . ?
C360 C337 C338 118.7(5) . . ?
C336 C337 C338 108.6(5) . . ?
C319 C338 C339 121.4(4) . . ?
C319 C338 C337 120.4(5) . . ?
C339 C338 C337 107.3(4) . . ?
C323 C339 C340 119.2(5) . . ?
C323 C339 C338 118.9(5) . . ?
C340 C339 C338 109.2(4) . . ?
C342 C340 C339 122.9(4) . . ?
C342 C340 C336 118.4(5) . . ?
C339 C340 C336 107.6(5) . . ?
C332 C341 C345 120.4(4) . . ?
C332 C341 C342 118.7(5) . . ?
C345 C341 C342 109.3(4) . . ?
C340 C342 C341 122.3(5) . . ?
C340 C342 C343 117.7(4) . . ?
C341 C342 C343 107.5(5) . . ?
C324 C343 C344 120.5(4) . . ?
C324 C343 C342 119.4(5) . . ?
C344 C343 C342 107.3(4) . . ?
C328 C344 C343 120.4(4) . . ?
C328 C344 C345 120.2(5) . . ?
C343 C344 C345 108.2(4) . . ?
C347 C345 C341 122.1(4) . . ?
C347 C345 C344 118.1(5) . . ?
C341 C345 C344 107.6(4) . . ?
C333 C346 C350 120.5(4) . . ?
C333 C346 C347 119.4(4) . . ?
C350 C346 C347 108.0(4) . . ?
C345 C347 C348 122.2(4) . . ?
C345 C347 C346 117.8(5) . . ?
C348 C347 C346 107.7(5) . . ?
C329 C348 C347 118.3(5) . . ?
C329 C348 C349 120.1(5) . . ?
C347 C348 C349 109.5(4) . . ?
C308 C349 C348 121.6(4) . . ?
C308 C349 C350 120.0(5) . . ?
C348 C349 C350 106.7(4) . . ?
C352 C350 C346 119.8(4) . . ?
C352 C350 C349 119.2(4) . . ?
C346 C350 C349 108.1(4) . . ?
C334 C351 C352 119.7(4) . . ?
C334 C351 C355 120.3(4) . . ?
C352 C351 C355 108.1(4) . . ?
C350 C352 C351 121.9(4) . . ?
C350 C352 C353 120.4(4) . . ?
C351 C352 C353 106.2(4) . . ?
C309 C353 C354 119.2(5) . . ?
C309 C353 C352 120.6(5) . . ?
C354 C353 C352 108.7(4) . . ?
C355 C354 C313 119.3(4) . . ?
C355 C354 C353 108.9(4) . . ?
C313 C354 C353 120.1(4) . . ?
C354 C355 C357 121.2(4) . . ?
C354 C355 C351 108.2(4) . . ?
C357 C355 C351 117.6(4) . . ?
C335 C356 C357 120.4(4) . . ?
C335 C356 C360 118.3(4) . . ?
C357 C356 C360 108.8(4) . . ?
C355 C357 C356 121.7(4) . . ?
C355 C357 C358 119.2(4) . . ?
C356 C357 C358 107.1(4) . . ?
C314 C358 C359 120.0(4) . . ?
C314 C358 C357 119.4(5) . . ?
C359 C358 C357 109.0(4) . . ?
C318 C359 C360 120.3(5) . . ?
C318 C359 C358 120.7(5) . . ?
C360 C359 C358 106.6(4) . . ?
C337 C360 C359 120.0(4) . . ?
C337 C360 C356 120.7(5) . . ?
C359 C360 C356 108.6(5) . . ?
C406 C401 C402 120.8(5) . . ?
C406 C401 C405 120.0(5) . . ?
C402 C401 C405 107.4(4) . . ?
C411 C402 C403 119.6(5) . . ?
C411 C402 C401 118.9(5) . . ?
C403 C402 C401 108.2(4) . . ?
C416 C403 C402 120.7(4) . . ?
C416 C403 C404 119.1(4) . . ?
C402 C403 C404 108.4(4) . . ?
C421 C404 C405 119.7(4) . . ?
C421 C404 C403 120.3(4) . . ?
C405 C404 C403 107.8(4) . . ?
C426 C405 C404 121.2(4) . . ?
C426 C405 C401 119.2(4) . . ?
C404 C405 C401 108.2(4) . . ?
C401 C406 C407 120.5(5) . . ?
C401 C406 C410 120.6(5) . . ?
C407 C406 C410 107.0(4) . . ?
C430 C407 C406 118.8(5) . . ?
C430 C407 C408 121.2(5) . . ?
C406 C407 C408 108.2(5) . . ?
C449 C408 C409 122.6(5) . . ?
C449 C408 C407 118.6(5) . . ?
C409 C408 C407 107.2(5) . . ?
C453 C409 C410 122.2(5) . . ?
C453 C409 C408 117.2(5) . . ?
C410 C409 C408 108.2(4) . . ?
C412 C410 C409 121.0(5) . . ?
C412 C410 C406 117.3(5) . . ?
C409 C410 C406 109.4(5) . . ?
C412 C411 C415 109.7(4) . . ?
C412 C411 C402 119.3(5) . . ?
C415 C411 C402 118.8(5) . . ?
C410 C412 C411 123.1(5) . . ?
C410 C412 C413 117.3(5) . . ?
C411 C412 C413 108.6(5) . . ?
C454 C413 C414 119.6(5) . . ?
C454 C413 C412 120.3(5) . . ?
C414 C413 C412 106.6(4) . . ?
C458 C414 C413 121.3(5) . . ?
C458 C414 C415 120.1(5) . . ?
C413 C414 C415 107.6(5) . . ?
C417 C415 C411 122.4(4) . . ?
C417 C415 C414 118.2(5) . . ?
C411 C415 C414 107.5(5) . . ?
C403 C416 C420 119.1(4) . . ?
C403 C416 C417 120.0(5) . . ?
C420 C416 C417 108.8(4) . . ?
C415 C417 C418 122.3(5) . . ?
C415 C417 C416 118.5(5) . . ?
C418 C417 C416 106.9(5) . . ?
C459 C418 C417 118.8(5) . . ?
C459 C418 C419 119.5(5) . . ?
C417 C418 C419 110.1(5) . . ?
C438 C419 C418 120.7(5) . . ?
C438 C419 C420 119.9(5) . . ?
C418 C419 C420 106.6(5) . . ?
C422 C420 C416 121.4(5) . . ?
C422 C420 C419 119.7(5) . . ?
C416 C420 C419 107.5(5) . . ?
C404 C421 C422 118.8(4) . . ?
C404 C421 C425 120.4(4) . . ?
C422 C421 C425 108.5(4) . . ?
C420 C422 C421 121.4(5) . . ?
C420 C422 C423 121.0(5) . . ?
C421 C422 C423 106.6(4) . . ?
C439 C423 C424 119.5(5) . . ?
C439 C423 C422 118.9(5) . . ?
C424 C423 C422 109.0(4) . . ?
C443 C424 C423 121.5(5) . . ?
C443 C424 C425 119.7(5) . . ?
C423 C424 C425 106.9(4) . . ?
C427 C425 C424 119.6(4) . . ?
C427 C425 C421 119.8(4) . . ?
C424 C425 C421 108.9(4) . . ?
C405 C426 C430 120.3(5) . . ?
C405 C426 C427 119.2(4) . . ?
C430 C426 C427 108.0(4) . . ?
C425 C427 C428 120.4(5) . . ?
C425 C427 C426 119.6(4) . . ?
C428 C427 C426 107.6(4) . . ?
C444 C428 C427 119.4(5) . . ?
C444 C428 C429 119.9(5) . . ?
C427 C428 C429 108.7(5) . . ?
C448 C429 C428 121.0(5) . . ?
C448 C429 C430 119.4(5) . . ?
C428 C429 C430 106.9(4) . . ?
C407 C430 C426 121.2(5) . . ?
C407 C430 C429 119.1(5) . . ?
C426 C430 C429 108.8(5) . . ?
C436 C431 C432 120.3(5) . . ?
C436 C431 C435 118.9(5) . . ?
C432 C431 C435 108.3(4) . . ?
C441 C432 C431 121.2(5) . . ?
C441 C432 C433 117.7(5) . . ?
C431 C432 C433 109.4(4) . . ?
C446 C433 C432 122.4(4) . . ?
C446 C433 C434 117.8(4) . . ?
C432 C433 C434 107.3(4) . . ?
C451 C434 C435 121.3(4) . . ?
C451 C434 C433 120.2(5) . . ?
C435 C434 C433 106.0(4) . . ?
C456 C435 C431 120.9(4) . . ?
C456 C435 C434 118.8(4) . . ?
C431 C435 C434 109.0(4) . . ?
C431 C436 C437 121.5(5) . . ?
C431 C436 C440 119.0(5) . . ?
C437 C436 C440 107.3(4) . . ?
C460 C437 C436 119.5(5) . . ?
C460 C437 C438 118.6(5) . . ?
C436 C437 C438 108.6(5) . . ?
C419 C438 C439 121.4(5) . . ?
C419 C438 C437 120.7(5) . . ?
C439 C438 C437 107.2(5) . . ?
C423 C439 C440 119.1(5) . . ?
C423 C439 C438 119.0(5) . . ?
C440 C439 C438 109.2(5) . . ?
C442 C440 C439 123.0(5) . . ?
C442 C440 C436 118.6(5) . . ?
C439 C440 C436 107.6(5) . . ?
C432 C441 C445 120.5(5) . . ?
C432 C441 C442 118.6(5) . . ?
C445 C441 C442 109.3(4) . . ?
C440 C442 C441 122.2(5) . . ?
C440 C442 C443 117.7(5) . . ?
C441 C442 C443 107.5(5) . . ?
C424 C443 C444 120.4(5) . . ?
C424 C443 C442 119.3(5) . . ?
C444 C443 C442 107.4(4) . . ?
C428 C444 C443 120.4(5) . . ?
C428 C444 C445 120.3(5) . . ?
C443 C444 C445 108.2(5) . . ?
C447 C445 C441 122.0(4) . . ?
C447 C445 C444 118.1(5) . . ?
C441 C445 C444 107.6(5) . . ?
C433 C446 C450 120.4(5) . . ?
C433 C446 C447 119.5(5) . . ?
C450 C446 C447 108.0(4) . . ?
C445 C447 C448 122.2(5) . . ?
C445 C447 C446 117.8(5) . . ?
C448 C447 C446 107.7(5) . . ?
C429 C448 C447 118.4(5) . . ?
C429 C448 C449 120.1(5) . . ?
C447 C448 C449 109.5(4) . . ?
C408 C449 C448 121.6(5) . . ?
C408 C449 C450 120.0(5) . . ?
C448 C449 C450 106.7(5) . . ?
C452 C450 C446 119.8(5) . . ?
C452 C450 C449 119.2(5) . . ?
C446 C450 C449 108.1(5) . . ?
C434 C451 C452 119.8(5) . . ?
C434 C451 C455 120.3(4) . . ?
C452 C451 C455 108.0(4) . . ?
C450 C452 C451 121.9(5) . . ?
C450 C452 C453 120.4(4) . . ?
C451 C452 C453 106.2(4) . . ?
C409 C453 C454 119.2(5) . . ?
C409 C453 C452 120.6(5) . . ?
C454 C453 C452 108.7(4) . . ?
C455 C454 C413 119.3(5) . . ?
C455 C454 C453 108.9(5) . . ?
C413 C454 C453 120.0(5) . . ?
C454 C455 C457 121.1(4) . . ?
C454 C455 C451 108.2(4) . . ?
C457 C455 C451 117.5(4) . . ?
C435 C456 C457 120.4(4) . . ?
C435 C456 C460 118.5(5) . . ?
C457 C456 C460 108.8(4) . . ?
C455 C457 C456 121.8(4) . . ?
C455 C457 C458 119.3(4) . . ?
C456 C457 C458 107.1(4) . . ?
C414 C458 C459 120.0(5) . . ?
C414 C458 C457 119.4(5) . . ?
C459 C458 C457 109.0(5) . . ?
C418 C459 C460 120.5(5) . . ?
C418 C459 C458 120.7(5) . . ?
C460 C459 C458 106.6(4) . . ?
C437 C460 C459 119.9(5) . . ?
C437 C460 C456 120.7(5) . . ?
C459 C460 C456 108.6(5) . . ?
C16S C11S C12S 120.4(3) . . ?
C16S C11S H11S 119.8 . . ?
C12S C11S H11S 119.8 . . ?
C13S C12S C11S 120.0(3) . . ?
C13S C12S H12S 120.0 . . ?
C11S C12S H12S 120.0 . . ?
C14S C13S C12S 120.6(3) . . ?
C14S C13S H13S 119.7 . . ?
C12S C13S H13S 119.7 . . ?
C13S C14S C15S 120.7(3) . . ?
C13S C14S H14S 119.6 . . ?
C15S C14S H14S 119.6 . . ?
C14S C15S C16S 120.1(3) . . ?
C14S C15S H15S 119.9 . . ?
C16S C15S H15S 119.9 . . ?
C11S C16S C15S 118.0(3) . . ?
C11S C16S C17S 121.0(4) . . ?
C15S C16S C17S 121.0(4) . . ?
N1S C17S C16S 177.9(7) . . ?
C2S C1S C6S 120.0 . . ?
C2S C1S Cl1 120.22(8) . . ?
C6S C1S Cl1 119.78(8) . . ?
C3S C2S C1S 120.0 . . ?
C3S C2S Cl2 119.74(8) . . ?
C1S C2S Cl2 120.20(8) . . ?
C2S C3S C4S 120.0 . . ?
C2S C3S H3S 120.0 . . ?
C4S C3S H3S 120.0 . . ?
C5S C4S C3S 120.0 . . ?
C5S C4S H4S 120.0 . . ?
C3S C4S H4S 120.0 . . ?
C6S C5S C4S 120.0 . . ?
C6S C5S H5S 120.0 . . ?
C4S C5S H5S 120.0 . . ?
C5S C6S C1S 120.0 . . ?
C5S C6S H6S 120.0 . . ?
C1S C6S H6S 120.0 . . ?
C22S C21S C26S 120.0 . . ?
C22S C21S Cl3 120.65(18) . . ?
C26S C21S Cl3 119.05(17) . . ?
C21S C22S C23S 120.0 . . ?
C21S C22S Cl4 121.01(17) . . ?
C23S C22S Cl4 118.91(17) . . ?
C24S C23S C22S 120.0 . . ?
C24S C23S H23S 120.0 . . ?
C22S C23S H23S 120.0 . . ?
C23S C24S C25S 120.0 . . ?
C23S C24S H24S 120.0 . . ?
C25S C24S H24S 120.0 . . ?
C26S C25S C24S 120.0 . . ?
C26S C25S H25S 120.0 . . ?
C24S C25S H25S 120.0 . . ?
C25S C26S C21S 120.0 . . ?
C25S C26S H26S 120.0 . . ?
C21S C26S H26S 120.0 . . ?
C32S C31S C36S 120.0 . . ?
C32S C31S Cl5 120.85(17) . . ?
C36S C31S Cl5 119.09(17) . . ?
C33S C32S C31S 120.0 . . ?
C33S C32S Cl6 118.91(17) . . ?
C31S C32S Cl6 121.08(17) . . ?
C32S C33S C34S 120.0 . . ?
C32S C33S H33S 120.0 . . ?
C34S C33S H33S 120.0 . . ?
C33S C34S C35S 120.0 . . ?
C33S C34S H34S 120.0 . . ?
C35S C34S H34S 120.0 . . ?
C36S C35S C34S 120.0 . . ?
C36S C35S H35S 120.0 . . ?
C34S C35S H35S 120.0 . . ?
C35S C36S C31S 120.0 . . ?
C35S C36S H36S 120.0 . . ?
C31S C36S H36S 120.0 . . ?
C42S C41S C46S 120.0 . . ?
C42S C41S Cl7 120.5(2) . . ?
C46S C41S Cl7 119.1(2) . . ?
C41S C42S C43S 120.0 . . ?
C41S C42S Cl8 120.7(2) . . ?
C43S C42S Cl8 119.0(2) . . ?
C44S C43S C42S 120.0 . . ?
C44S C43S H43S 120.0 . . ?
C42S C43S H43S 120.0 . . ?
C43S C44S C45S 120.0 . . ?
C43S C44S H44S 120.0 . . ?
C45S C44S H44S 120.0 . . ?
C46S C45S C44S 120.0 . . ?
C46S C45S H45S 120.0 . . ?
C44S C45S H45S 120.0 . . ?
C45S C46S C41S 120.0 . . ?
C45S C46S H46S 120.0 . . ?
C41S C46S H46S 120.0 . . ?

loop_
_geom_bond_atom_site_label_1
_geom_bond_atom_site_label_2
_geom_bond_distance
_geom_bond_site_symmetry_2
_geom_bond_publ_flag
Mn Mn 0.9368(13) 2 ?
Mn N2 2.089(2) . ?
Mn N1 2.113(3) . ?
Mn N3 2.139(2) 2 ?
Mn N3 2.1501(19) . ?
Mn N4 2.493(2) . ?
N1 C102 1.377(3) 2 ?
N1 C102 1.377(3) . ?
N1 Mn 2.113(3) 2 ?
N2 C109 1.371(3) 2 ?
N2 C109 1.371(3) . ?
N2 Mn 2.089(2) 2 ?
N3 C104 1.368(3) . ?
N3 C107 1.369(3) . ?
N3 Mn 2.139(2) 2 ?
C101 C101 1.352(4) 2 ?
C101 C102 1.433(3) . ?
C101 H101 0.9400 . ?
C102 C103 1.414(3) . ?
C103 C104 1.410(3) . ?
C103 C111 1.492(3) . ?
C104 C105 1.441(3) . ?
C105 C106 1.348(3) . ?
C105 H105 0.9400 . ?
C106 C107 1.445(3) . ?
C106 H106 0.9400 . ?
C107 C108 1.402(3) . ?
C108 C109 1.413(3) . ?
C108 C117 1.501(3) . ?
C109 C110 1.436(3) . ?
C110 C110 1.347(5) 2 ?
C110 H110 0.9400 . ?
C111 C112 1.389(3) . ?
C111 C116 1.393(3) . ?
C112 C113 1.380(4) . ?
C112 H112 0.9400 . ?
C113 C114 1.378(4) . ?
C113 H113 0.9400 . ?
C114 C115 1.368(4) . ?
C114 H114 0.9400 . ?
C115 C116 1.376(3) . ?
C115 H115 0.9400 . ?
C116 H116 0.9400 . ?
C117 C118 1.371(4) . ?
C117 C122 1.386(3) . ?
C118 C119 1.386(4) . ?
C118 H118 0.9400 . ?
C119 C120 1.382(6) . ?
C119 H119 0.9400 . ?
C120 C121 1.356(5) . ?
C120 H120 0.9400 . ?
C121 C122 1.374(4) . ?
C121 H121 0.9400 . ?
C122 H122 0.9400 . ?
N4 C203 1.437(3) . ?
N4 C205 1.465(4) . ?
N4 C204 1.473(4) . ?
N5 C202 1.491(4) . ?
N5 C206 1.498(4) . ?
N5 C207 1.499(3) . ?
N5 C201 1.502(4) . ?
C201 C203 1.485(4) . ?
C201 H20A 0.9800 . ?
C201 H20B 0.9800 . ?
C202 C204 1.492(5) . ?
C202 H20C 0.9800 . ?
C202 H20D 0.9800 . ?
C203 H20E 0.9800 . ?
C203 H20F 0.9800 . ?
C204 H20G 0.9800 . ?
C204 H20H 0.9800 . ?
C205 H20I 0.9700 . ?
C205 H20J 0.9700 . ?
C205 H20K 0.9700 . ?
C206 H20L 0.9700 . ?
C206 H20M 0.9700 . ?
C206 H20N 0.9700 . ?
C207 H20O 0.9700 . ?
C207 H20P 0.9700 . ?
C207 H20Q 0.9700 . ?
C301 C306 1.382(6) . ?
C301 C302 1.446(6) . ?
C301 C305 1.453(6) . ?
C302 C311 1.417(6) . ?
C302 C303 1.432(6) . ?
C303 C316 1.394(6) . ?
C303 C304 1.446(6) . ?
C304 C321 1.381(6) . ?
C304 C305 1.435(6) . ?
C305 C326 1.390(6) . ?
C306 C307 1.442(7) . ?
C306 C310 1.462(6) . ?
C307 C330 1.394(7) . ?
C307 C308 1.467(7) . ?
C308 C349 1.365(7) . ?
C308 C309 1.458(7) . ?
C309 C353 1.378(7) . ?
C309 C310 1.416(7) . ?
C310 C312 1.397(7) . ?
C311 C312 1.409(7) . ?
C311 C315 1.413(7) . ?
C312 C313 1.470(7) . ?
C313 C354 1.416(6) . ?
C313 C314 1.441(7) . ?
C314 C358 1.361(7) . ?
C314 C315 1.478(6) . ?
C315 C317 1.397(7) . ?
C316 C320 1.405(6) . ?
C316 C317 1.445(6) . ?
C317 C318 1.406(7) . ?
C318 C359 1.401(6) . ?
C318 C319 1.412(8) . ?
C319 C338 1.374(7) . ?
C319 C320 1.464(6) . ?
C320 C322 1.353(6) . ?
C321 C322 1.409(6) . ?
C321 C325 1.449(6) . ?
C322 C323 1.473(7) . ?
C323 C339 1.412(7) . ?
C323 C324 1.424(7) . ?
C324 C343 1.392(7) . ?
C324 C325 1.428(6) . ?
C325 C327 1.400(6) . ?
C326 C330 1.415(6) . ?
C326 C327 1.455(6) . ?
C327 C328 1.436(6) . ?
C328 C344 1.381(7) . ?
C328 C329 1.437(7) . ?
C329 C348 1.400(6) . ?
C329 C330 1.460(7) . ?
C331 C336 1.399(6) . ?
C331 C332 1.428(6) . ?
C331 C335 1.436(7) . ?
C332 C341 1.396(6) . ?
C332 C333 1.448(6) . ?
C333 C346 1.377(6) . ?
C333 C334 1.486(6) . ?
C334 C351 1.353(6) . ?
C334 C335 1.470(6) . ?
C335 C356 1.406(6) . ?
C336 C337 1.420(8) . ?
C336 C340 1.476(6) . ?
C337 C360 1.393(8) . ?
C337 C338 1.455(7) . ?
C338 C339 1.435(7) . ?
C339 C340 1.416(7) . ?
C340 C342 1.388(7) . ?
C341 C345 1.423(7) . ?
C341 C342 1.428(7) . ?
C342 C343 1.473(7) . ?
C343 C344 1.428(7) . ?
C344 C345 1.463(6) . ?
C345 C347 1.398(7) . ?
C346 C350 1.437(6) . ?
C346 C347 1.461(6) . ?
C347 C348 1.425(7) . ?
C348 C349 1.446(8) . ?
C349 C350 1.467(6) . ?
C350 C352 1.349(6) . ?
C351 C352 1.415(6) . ?
C351 C355 1.496(6) . ?
C352 C353 1.499(7) . ?
C353 C354 1.421(7) . ?
C354 C355 1.401(6) . ?
C355 C357 1.411(6) . ?
C356 C357 1.418(6) . ?
C356 C360 1.456(6) . ?
C357 C358 1.457(6) . ?
C358 C359 1.453(7) . ?
C359 C360 1.434(7) . ?
C401 C406 1.381(6) . ?
C401 C402 1.446(7) . ?
C401 C405 1.453(7) . ?
C402 C411 1.417(7) . ?
C402 C403 1.432(6) . ?
C403 C416 1.394(6) . ?
C403 C404 1.445(6) . ?
C404 C421 1.382(6) . ?
C404 C405 1.436(6) . ?
C405 C426 1.390(6) . ?
C406 C407 1.442(7) . ?
C406 C410 1.462(6) . ?
C407 C430 1.394(8) . ?
C407 C408 1.466(7) . ?
C408 C449 1.364(7) . ?
C408 C409 1.458(7) . ?
C409 C453 1.378(7) . ?
C409 C410 1.416(7) . ?
C410 C412 1.397(7) . ?
C411 C412 1.409(7) . ?
C411 C415 1.413(8) . ?
C412 C413 1.470(7) . ?
C413 C454 1.416(7) . ?
C413 C414 1.441(7) . ?
C414 C458 1.361(7) . ?
C414 C415 1.478(7) . ?
C415 C417 1.397(7) . ?
C416 C420 1.405(7) . ?
C416 C417 1.444(6) . ?
C417 C418 1.407(7) . ?
C418 C459 1.400(7) . ?
C418 C419 1.412(8) . ?
C419 C438 1.374(7) . ?
C419 C420 1.464(7) . ?
C420 C422 1.352(6) . ?
C421 C422 1.409(6) . ?
C421 C425 1.449(6) . ?
C422 C423 1.473(7) . ?
C423 C439 1.412(7) . ?
C423 C424 1.423(7) . ?
C424 C443 1.392(7) . ?
C424 C425 1.428(6) . ?
C425 C427 1.400(6) . ?
C426 C430 1.415(6) . ?
C426 C427 1.456(7) . ?
C427 C428 1.436(6) . ?
C428 C444 1.381(7) . ?
C428 C429 1.437(7) . ?
C429 C448 1.401(6) . ?
C429 C430 1.460(7) . ?
C431 C436 1.399(6) . ?
C431 C432 1.427(7) . ?
C431 C435 1.436(7) . ?
C432 C441 1.395(6) . ?
C432 C433 1.447(7) . ?
C433 C446 1.377(6) . ?
C433 C434 1.486(6) . ?
C434 C451 1.353(6) . ?
C434 C435 1.470(6) . ?
C435 C456 1.406(6) . ?
C436 C437 1.420(8) . ?
C436 C440 1.476(6) . ?
C437 C460 1.394(8) . ?
C437 C438 1.455(7) . ?
C438 C439 1.434(8) . ?
C439 C440 1.416(7) . ?
C440 C442 1.387(7) . ?
C441 C445 1.423(7) . ?
C441 C442 1.428(7) . ?
C442 C443 1.473(7) . ?
C443 C444 1.429(7) . ?
C444 C445 1.463(7) . ?
C445 C447 1.398(7) . ?
C446 C450 1.438(7) . ?
C446 C447 1.461(7) . ?
C447 C448 1.425(7) . ?
C448 C449 1.446(8) . ?
C449 C450 1.467(7) . ?
C450 C452 1.349(7) . ?
C451 C452 1.415(6) . ?
C451 C455 1.497(6) . ?
C452 C453 1.498(7) . ?
C453 C454 1.422(7) . ?
C454 C455 1.402(6) . ?
C455 C457 1.410(6) . ?
C456 C457 1.418(7) . ?
C456 C460 1.456(7) . ?
C457 C458 1.457(6) . ?
C458 C459 1.453(7) . ?
C459 C460 1.434(7) . ?
C11S C16S 1.369(5) . ?
C11S C12S 1.372(5) . ?
C11S H11S 0.9400 . ?
C12S C13S 1.340(6) . ?
C12S H12S 0.9400 . ?
C13S C14S 1.339(5) . ?
C13S H13S 0.9400 . ?
C14S C15S 1.354(5) . ?
C14S H14S 0.9400 . ?
C15S C16S 1.385(5) . ?
C15S H15S 0.9400 . ?
C16S C17S 1.431(5) . ?
C17S N1S 1.132(5) . ?
Cl1 C1S 1.714(5) . ?
Cl2 C2S 1.717(5) . ?
C1S C2S 1.3900 . ?
C1S C6S 1.3900 . ?
C2S C3S 1.3900 . ?
C3S C4S 1.3900 . ?
C3S H3S 0.9400 . ?
C4S C5S 1.3900 . ?
C4S H4S 0.9400 . ?
C5S C6S 1.3900 . ?
C5S H5S 0.9400 . ?
C6S H6S 0.9400 . ?
Cl3 C21S 1.715(5) . ?
Cl4 C22S 1.718(5) . ?
C21S C22S 1.3900 . ?
C21S C26S 1.3900 . ?
C22S C23S 1.3900 . ?
C23S C24S 1.3900 . ?
C23S H23S 0.9400 . ?
C24S C25S 1.3900 . ?
C24S H24S 0.9400 . ?
C25S C26S 1.3900 . ?
C25S H25S 0.9400 . ?
C26S H26S 0.9400 . ?
Cl5 C31S 1.714(5) . ?
Cl6 C32S 1.717(5) . ?
C31S C32S 1.3900 . ?
C31S C36S 1.3900 . ?
C32S C33S 1.3900 . ?
C33S C34S 1.3900 . ?
C33S H33S 0.9400 . ?
C34S C35S 1.3900 . ?
C34S H34S 0.9400 . ?
C35S C36S 1.3900 . ?
C35S H35S 0.9400 . ?
C36S H36S 0.9400 . ?
Cl7 C41S 1.716(5) . ?
Cl8 C42S 1.717(5) . ?
C41S C42S 1.3900 . ?
C41S C46S 1.3900 . ?
C42S C43S 1.3900 . ?
C43S C44S 1.3900 . ?
C43S H43S 0.9400 . ?
C44S C45S 1.3900 . ?
C44S H44S 0.9400 . ?
C45S C46S 1.3900 . ?
C45S H45S 0.9400 . ?
C46S H46S 0.9400 . ?
